data_4111303
loop_
_publ_author_name
'Shangfeng Yang'
'Sergey I. Troyanov'
'Alexey A. Popov'
'Matthias Krause'
'Lothar Dunsch'

_publ_section_title
;
 Deviation from the Planaritya Large Dy3N Cluster Encapsulated in an
 Ih-C80 Cage: An X-ray Crystallographic and Vibrational Spectroscopic
 Study
;
_journal_name_full 'Journal of the American Chemical Society'
_journal_page_first 16733
_journal_page_last 16739
_journal_paper_doi 10.1021/ja066814i
_journal_volume 128
_journal_year 2006
_chemical_formula_moiety 'Dy3N C80 Ni(C36H42N4) 2(C6H6)'
_chemical_formula_sum 'C128 H56 Dy3 N5 Ni'
_chemical_formula_weight 2209.99
_chemical_name_systematic
; 
 ? 
;
_space_group_IT_number 15
_symmetry_cell_setting monoclinic
_symmetry_space_group_name_Hall '-C 2yc'
_symmetry_space_group_name_H-M 'C 1 2/c 1'
_atom_sites_solution_hydrogens geom
_atom_sites_solution_primary direct
_atom_sites_solution_secondary difmap
_audit_creation_method SHELXL-97
_cell_angle_alpha 90.00
_cell_angle_beta 95.1949(4)
_cell_angle_gamma 90.00
_cell_formula_units_Z 8
_cell_length_a 25.3119(2)
_cell_length_b 15.0979(1)
_cell_length_c 39.4098(3)
_cell_measurement_reflns_used 25437
_cell_measurement_temperature 100(2)
_cell_measurement_theta_max 35
_cell_measurement_theta_min 5
_cell_volume 14998.85(19)
_computing_structure_refinement 'SHELXL-97 (Sheldrick, 1997)'
_computing_structure_solution 'SHELXS-97 (Sheldrick, 1990)'
_diffrn_ambient_temperature 100(2)
_diffrn_measured_fraction_theta_full 0.776
_diffrn_measured_fraction_theta_max 0.776
_diffrn_measurement_device_type MAR345
_diffrn_radiation_monochromator graphite
_diffrn_radiation_source 'fine-focus sealed tube'
_diffrn_radiation_type synchrotron
_diffrn_radiation_wavelength 0.91000
_diffrn_reflns_av_R_equivalents 0.1765
_diffrn_reflns_av_sigmaI/netI 0.0912
_diffrn_reflns_limit_h_max 29
_diffrn_reflns_limit_h_min -29
_diffrn_reflns_limit_k_max 19
_diffrn_reflns_limit_k_min -19
_diffrn_reflns_limit_l_max 46
_diffrn_reflns_limit_l_min -46
_diffrn_reflns_number 53218
_diffrn_reflns_theta_full 36.20
_diffrn_reflns_theta_max 36.20
_diffrn_reflns_theta_min 1.33
_exptl_absorpt_coefficient_mu 3.274
_exptl_absorpt_correction_type none
_exptl_crystal_colour black
_exptl_crystal_density_diffrn 1.957
_exptl_crystal_description prism
_exptl_crystal_F_000 8680
_exptl_crystal_size_max 0.03
_exptl_crystal_size_mid 0.02
_exptl_crystal_size_min 0.02
_refine_diff_density_max 1.869
_refine_diff_density_min -1.952
_refine_diff_density_rms 0.201
_refine_ls_extinction_coef 0.00037(3)
_refine_ls_extinction_expression Fc^*^=kFc[1+0.001xFc^2^\l^3^/sin(2\q)]^-1/4^
_refine_ls_extinction_method SHELXL
_refine_ls_goodness_of_fit_ref 1.048
_refine_ls_hydrogen_treatment restraint
_refine_ls_matrix_type full
_refine_ls_number_parameters 1288
_refine_ls_number_reflns 13337
_refine_ls_number_restraints 24
_refine_ls_restrained_S_all 1.048
_refine_ls_R_factor_all 0.0951
_refine_ls_R_factor_gt 0.0864
_refine_ls_shift/su_max 0.025
_refine_ls_shift/su_mean 0.001
_refine_ls_structure_factor_coef Fsqd
_refine_ls_weighting_details 'calc w=1/[\s^2^(Fo^2^)+(0.1210P)^2^+160.0352P] where P=(Fo^2^+2Fc^2^)/3'
_refine_ls_weighting_scheme calc
_refine_ls_wR_factor_gt 0.2259
_refine_ls_wR_factor_ref 0.2383
_reflns_number_gt 11051
_reflns_number_total 13337
_reflns_threshold_expression >2sigma(I)
_cod_data_source_file ja066814isi20061101_012751.cif
_cod_data_source_block dy3nb
_cod_original_cell_volume 14998.9(2)
_cod_database_code 4111303

loop_
_symmetry_equiv_pos_as_xyz
'x, y, z'
'-x, y, -z+1/2'
'x+1/2, y+1/2, z'
'-x+1/2, y+1/2, -z+1/2'
'-x, -y, -z'
'x, -y, z-1/2'
'-x+1/2, -y+1/2, -z'
'x+1/2, -y+1/2, z-1/2'

loop_
_atom_site_label
_atom_site_type_symbol
_atom_site_fract_x
_atom_site_fract_y
_atom_site_fract_z
_atom_site_U_iso_or_equiv
_atom_site_adp_type
_atom_site_occupancy
_atom_site_symmetry_multiplicity
_atom_site_calc_flag
_atom_site_refinement_flags
Dy1A Dy 0.22961(7) 0.51213(19) 0.17964(5) 0.0341(4) Uani 0.655(8) 1 d P
Dy1B Dy 0.22953(18) 0.4816(4) 0.17948(12) 0.0398(8) Uani 0.310(8) 1 d P
Dy1C Dy 0.2589(7) 0.4975(11) 0.2002(5) 0.062(4) Uiso 0.03 1 d P
Dy2A Dy 0.32179(10) 0.37344(13) 0.14163(3) 0.0283(4) Uani 0.655(8) 1 d P
Dy2B Dy 0.3416(3) 0.3948(3) 0.14448(8) 0.0344(9) Uani 0.310(8) 1 d P
Dy2C Dy 0.3191(6) 0.3987(10) 0.1301(4) 0.035(4) Uiso 0.03 1 d P
Dy3A Dy 0.34248(8) 0.60102(13) 0.14494(2) 0.0290(3) Uani 0.679(8) 1 d P
Dy3B Dy 0.3212(3) 0.6208(2) 0.14184(6) 0.0383(11) Uani 0.321(8) 1 d P
N1 N 0.2945(3) 0.4969(4) 0.1546(3) 0.050(3) Uani 1 1 d .
C1 C 0.4205(4) 0.4988(6) 0.2295(2) 0.044(3) Uani 1 1 d .
C2 C 0.4219(6) 0.5875(9) 0.2177(4) 0.090(5) Uani 1 1 d .
C3 C 0.4406(5) 0.6024(10) 0.1884(3) 0.080(5) Uani 1 1 d .
C4 C 0.4569(3) 0.5045(7) 0.1780(3) 0.045(2) Uani 1 1 d .
C5 C 0.4430(5) 0.4462(10) 0.2044(3) 0.079(4) Uani 1 1 d .
C6 C 0.4288(5) 0.3671(9) 0.1947(3) 0.080(5) Uani 1 1 d .
C7 C 0.3856(4) 0.3290(8) 0.2176(3) 0.059(3) Uani 1 1 d .
C8 C 0.3620(6) 0.3740(7) 0.2414(3) 0.067(4) Uani 1 1 d .
C9 C 0.3791(6) 0.4663(11) 0.2476(3) 0.083(4) Uani 1 1 d .
C10 C 0.3405(6) 0.5159(10) 0.2568(3) 0.072(4) Uani 1 1 d .
C11 C 0.3405(6) 0.6159(8) 0.2460(2) 0.062(4) Uani 1 1 d .
C12 C 0.3797(5) 0.6519(8) 0.2255(3) 0.068(4) Uani 1 1 d .
C13 C 0.3603(5) 0.7193(7) 0.2018(2) 0.054(3) Uani 1 1 d .
C14 C 0.3885(5) 0.7300(7) 0.1672(6) 0.115(8) Uani 1 1 d .
C15 C 0.4275(4) 0.6675(6) 0.1628(3) 0.043(2) Uani 1 1 d .
C16 C 0.4284(5) 0.6378(9) 0.1270(4) 0.073(4) Uani 1 1 d .
C17 C 0.4385(5) 0.5522(17) 0.1194(6) 0.148(12) Uani 1 1 d .
C18 C 0.4531(3) 0.4891(8) 0.1441(3) 0.055(3) Uani 1 1 d .
C19 C 0.4372(4) 0.3898(9) 0.1348(3) 0.055(3) Uani 1 1 d .
C20 C 0.4270(3) 0.3301(5) 0.1617(2) 0.0338(18) Uani 1 1 d .
C21 C 0.3901(5) 0.2642(7) 0.1471(4) 0.068(4) Uani 1 1 d .
C22 C 0.3488(5) 0.2292(7) 0.1629(5) 0.081(5) Uani 1 1 d .
C23 C 0.3520(5) 0.2659(6) 0.2003(2) 0.052(3) Uani 1 1 d .
C24 C 0.3007(5) 0.2746(8) 0.2142(4) 0.088(5) Uani 1 1 d .
C25 C 0.3087(6) 0.3458(8) 0.2417(2) 0.063(3) Uani 1 1 d .
C26 C 0.2675(6) 0.4091(8) 0.2498(2) 0.062(4) Uani 1 1 d .
C27 C 0.2862(5) 0.4959(6) 0.2584(2) 0.047(3) Uani 1 1 d .
C28 C 0.2541(6) 0.5711(8) 0.2487(2) 0.065(4) Uani 1 1 d .
C29 C 0.2914(7) 0.6433(8) 0.2411(3) 0.079(5) Uani 1 1 d .
C30 C 0.2684(6) 0.7060(7) 0.2152(3) 0.072(4) Uani 1 1 d U
C31 C 0.3082(6) 0.7390(7) 0.1982(4) 0.076(4) Uani 1 1 d .
C32 C 0.2971(5) 0.7686(6) 0.1596(3) 0.059(3) Uani 1 1 d .
C33 C 0.3473(4) 0.7612(6) 0.1480(4) 0.076(4) Uani 1 1 d .
C34 C 0.3450(7) 0.7303(7) 0.1093(3) 0.066(4) Uani 1 1 d .
C35 C 0.3876(5) 0.6776(11) 0.1030(3) 0.075(5) Uani 1 1 d .
C36 C 0.3754(5) 0.5966(9) 0.0787(3) 0.063(3) Uani 1 1 d .
C37 C 0.4059(5) 0.5231(11) 0.0888(3) 0.069(4) Uani 1 1 d .
C38 C 0.3895(5) 0.4330(10) 0.0814(3) 0.071(4) Uani 1 1 d U
C39 C 0.4067(5) 0.3639(8) 0.1054(3) 0.067(4) Uani 1 1 d .
C40 C 0.3780(6) 0.2880(8) 0.1095(3) 0.067(4) Uani 1 1 d .
C41 C 0.3232(6) 0.2774(6) 0.0935(3) 0.064(4) Uani 1 1 d .
C42 C 0.2875(5) 0.2428(8) 0.1108(4) 0.073(4) Uani 1 1 d .
C43 C 0.2972(5) 0.2187(6) 0.1513(3) 0.060(3) Uani 1 1 d .
C44 C 0.2501(4) 0.2391(6) 0.1615(4) 0.074(4) Uani 1 1 d .
C45 C 0.2522(6) 0.2743(7) 0.1996(4) 0.080(5) Uani 1 1 d .
C46 C 0.2102(5) 0.3222(8) 0.2064(3) 0.064(4) Uani 1 1 d .
C47 C 0.2180(6) 0.3969(10) 0.2344(3) 0.075(4) Uani 1 1 d .
C48 C 0.1811(5) 0.4648(11) 0.2275(3) 0.069(4) Uani 1 1 d .
C49 C 0.1983(7) 0.5583(12) 0.2330(3) 0.094(6) Uani 1 1 d .
C50 C 0.1807(7) 0.6247(11) 0.2074(5) 0.087(5) Uani 1 1 d .
C51 C 0.2158(6) 0.6886(10) 0.2008(3) 0.075(4) Uani 1 1 d .
C52 C 0.2073(5) 0.7158(7) 0.1632(6) 0.104(7) Uani 1 1 d .
C53 C 0.2463(5) 0.7506(6) 0.1486(5) 0.083(5) Uani 1 1 d .
C54 C 0.2416(5) 0.7246(6) 0.1102(2) 0.049(3) Uani 1 1 d .
C55 C 0.2958(6) 0.7176(7) 0.0944(3) 0.067(4) Uani 1 1 d .
C56 C 0.2854(6) 0.6460(7) 0.0690(2) 0.065(4) Uani 1 1 d .
C57 C 0.3252(5) 0.5836(6) 0.0615(2) 0.047(3) Uani 1 1 d .
C58 C 0.3074(4) 0.4980(5) 0.05274(18) 0.035(2) Uani 1 1 d .
C59 C 0.3369(4) 0.4210(6) 0.0620(2) 0.043(2) Uani 1 1 d .
C60 C 0.3052(5) 0.3474(7) 0.0693(2) 0.055(3) Uani 1 1 d .
C61 C 0.2513(6) 0.3749(6) 0.0652(2) 0.064(4) Uani 1 1 d .
C62 C 0.2137(4) 0.3402(7) 0.0858(3) 0.064(4) Uani 1 1 d .
C63 C 0.2357(4) 0.2745(5) 0.1080(2) 0.043(2) Uani 1 1 d .
C64 C 0.2107(5) 0.2723(7) 0.1422(5) 0.094(6) Uani 1 1 d .
C65 C 0.1690(4) 0.3334(6) 0.1487(3) 0.047(2) Uani 1 1 d .
C66 C 0.1675(5) 0.3604(9) 0.1845(5) 0.080(5) Uani 1 1 d .
C67 C 0.1476(5) 0.4393(13) 0.1933(5) 0.095(5) Uani 1 1 d .
C68 C 0.1325(4) 0.5025(9) 0.1688(4) 0.063(3) Uani 1 1 d U
C69 C 0.1486(5) 0.6010(11) 0.1785(3) 0.079(5) Uani 1 1 d .
C70 C 0.1666(3) 0.6556(6) 0.1498(3) 0.043(2) Uani 1 1 d .
C71 C 0.1643(5) 0.6244(9) 0.1157(3) 0.077(5) Uani 1 1 d .
C72 C 0.2069(4) 0.6650(6) 0.0928(3) 0.053(3) Uani 1 1 d .
C73 C 0.2314(6) 0.6185(8) 0.0693(3) 0.070(4) Uani 1 1 d .
C74 C 0.2134(5) 0.5186(12) 0.0631(3) 0.084(5) Uani 1 1 d .
C75 C 0.2528(5) 0.4749(11) 0.0537(3) 0.076(4) Uani 1 1 d .
C76 C 0.1724(4) 0.4940(6) 0.0812(3) 0.049(3) Uani 1 1 d .
C77 C 0.1726(5) 0.4012(9) 0.0923(4) 0.076(4) Uani 1 1 d .
C78 C 0.1530(4) 0.3900(10) 0.1223(3) 0.067(4) Uani 1 1 d .
C79 C 0.1351(4) 0.4871(9) 0.1340(3) 0.059(3) Uani 1 1 d .
C80 C 0.1505(7) 0.5477(16) 0.1065(5) 0.163(13) Uani 1 1 d .
Ni Ni 0.48148(3) 0.49891(5) 0.04103(2) 0.0123(2) Uani 1 1 d .
N2 N 0.4235(2) 0.4997(3) 0.00430(14) 0.0149(11) Uani 1 1 d .
N3 N 0.4810(2) 0.6294(3) 0.04221(13) 0.0152(11) Uani 1 1 d .
N4 N 0.5368(2) 0.4973(3) 0.07916(14) 0.0139(11) Uani 1 1 d U
N5 N 0.4800(2) 0.3687(3) 0.04101(14) 0.0161(12) Uani 1 1 d .
C81 C 0.3977(2) 0.5727(4) -0.01001(15) 0.0151(13) Uani 1 1 d .
C82 C 0.4096(2) 0.6598(4) -0.00261(17) 0.0173(14) Uani 1 1 d .
H82 H 0.3903 0.7045 -0.0154 0.021 Uiso 1 1 calc R
C83 C 0.4480(3) 0.6853(4) 0.02232(16) 0.0154(13) Uani 1 1 d .
C84 C 0.4585(3) 0.7775(4) 0.03172(17) 0.0177(14) Uani 1 1 d .
C85 C 0.4967(3) 0.7765(4) 0.05801(19) 0.0225(15) Uani 1 1 d .
C86 C 0.5111(2) 0.6850(4) 0.06415(16) 0.0139(13) Uani 1 1 d .
C87 C 0.5490(2) 0.6560(4) 0.08930(16) 0.0172(14) Uani 1 1 d .
H87 H 0.5687 0.6995 0.1024 0.021 Uiso 1 1 calc R
C88 C 0.5599(2) 0.5695(4) 0.09650(15) 0.0137(13) Uani 1 1 d .
C89 C 0.5960(3) 0.5408(4) 0.12512(17) 0.0182(14) Uani 1 1 d .
C90 C 0.5957(3) 0.4516(4) 0.12451(18) 0.0216(15) Uani 1 1 d .
C91 C 0.5591(3) 0.4254(4) 0.09584(16) 0.0179(14) Uani 1 1 d .
C92 C 0.5487(3) 0.3383(4) 0.08750(17) 0.0185(14) Uani 1 1 d .
H92 H 0.5684 0.2936 0.1000 0.022 Uiso 1 1 calc R
C93 C 0.5109(2) 0.3122(4) 0.06184(16) 0.0165(14) Uani 1 1 d .
C94 C 0.4970(3) 0.2204(4) 0.05524(18) 0.0198(14) Uani 1 1 d .
C95 C 0.4571(3) 0.2207(4) 0.02872(17) 0.0191(14) Uani 1 1 d .
C96 C 0.4475(2) 0.3135(3) 0.02063(17) 0.0149(13) Uani 1 1 d .
C97 C 0.4088(2) 0.3409(4) -0.00401(16) 0.0159(13) Uani 1 1 d .
H97 H 0.3889 0.2971 -0.0169 0.019 Uiso 1 1 calc R
C98 C 0.3975(2) 0.4284(4) -0.01083(16) 0.0156(13) Uani 1 1 d .
C99 C 0.3544(3) 0.4561(4) -0.03496(16) 0.0168(13) Uani 1 1 d .
C100 C 0.3551(2) 0.5458(4) -0.03496(16) 0.0174(14) Uani 1 1 d .
C101 C 0.4279(3) 0.8544(4) 0.0160(2) 0.0272(17) Uani 1 1 d .
H10A H 0.4239 0.8464 -0.0091 0.033 Uiso 1 1 calc R
H10B H 0.4487 0.9092 0.0209 0.033 Uiso 1 1 calc R
C102 C 0.3731(3) 0.8663(5) 0.0285(2) 0.035(2) Uani 1 1 d .
H10C H 0.3520 0.8127 0.0234 0.052 Uiso 1 1 calc R
H10D H 0.3554 0.9171 0.0169 0.052 Uiso 1 1 calc R
H10E H 0.3767 0.8767 0.0531 0.052 Uiso 1 1 calc R
C103 C 0.5211(3) 0.8524(4) 0.07845(18) 0.0218(15) Uani 1 1 d .
H10F H 0.5145 0.9078 0.0653 0.026 Uiso 1 1 calc R
H10G H 0.5599 0.8434 0.0818 0.026 Uiso 1 1 calc R
C104 C 0.4998(3) 0.8629(5) 0.1129(2) 0.035(2) Uani 1 1 d .
H10H H 0.4613 0.8712 0.1099 0.053 Uiso 1 1 calc R
H10I H 0.5163 0.9147 0.1246 0.053 Uiso 1 1 calc R
H10J H 0.5081 0.8098 0.1267 0.053 Uiso 1 1 calc R
C105 C 0.6237(3) 0.6026(4) 0.15067(18) 0.0254(17) Uani 1 1 d .
H10K H 0.6404 0.6509 0.1384 0.030 Uiso 1 1 calc R
H10L H 0.6524 0.5699 0.1641 0.030 Uiso 1 1 calc R
C106 C 0.5869(3) 0.6429(5) 0.17497(19) 0.0317(18) Uani 1 1 d .
H10M H 0.5572 0.6724 0.1618 0.047 Uiso 1 1 calc R
H10N H 0.6065 0.6862 0.1897 0.047 Uiso 1 1 calc R
H10O H 0.5732 0.5960 0.1890 0.047 Uiso 1 1 calc R
C107 C 0.6236(3) 0.3885(5) 0.14940(19) 0.0276(17) Uani 1 1 d .
H10P H 0.6526 0.4201 0.1628 0.033 Uiso 1 1 calc R
H10Q H 0.6396 0.3403 0.1367 0.033 Uiso 1 1 calc R
C108 C 0.5863(3) 0.3479(5) 0.17379(19) 0.0333(18) Uani 1 1 d .
H10R H 0.5717 0.3951 0.1873 0.050 Uiso 1 1 calc R
H10S H 0.6061 0.3060 0.1891 0.050 Uiso 1 1 calc R
H10T H 0.5573 0.3169 0.1606 0.050 Uiso 1 1 calc R
C109 C 0.5215(3) 0.1419(4) 0.07439(19) 0.0230(15) Uani 1 1 d .
H10U H 0.5605 0.1496 0.0774 0.028 Uiso 1 1 calc R
H10V H 0.5138 0.0877 0.0607 0.028 Uiso 1 1 calc R
C110 C 0.5010(3) 0.1300(5) 0.1091(2) 0.038(2) Uani 1 1 d .
H11A H 0.5077 0.1840 0.1226 0.057 Uiso 1 1 calc R
H11B H 0.5192 0.0800 0.1209 0.057 Uiso 1 1 calc R
H11C H 0.4627 0.1184 0.1063 0.057 Uiso 1 1 calc R
C111 C 0.4280(3) 0.1448(4) 0.01192(19) 0.0243(16) Uani 1 1 d .
H11D H 0.4492 0.0902 0.0163 0.029 Uiso 1 1 calc R
H11E H 0.4240 0.1549 -0.0130 0.029 Uiso 1 1 calc R
C112 C 0.3726(3) 0.1307(5) 0.0244(2) 0.0319(18) Uani 1 1 d .
H11F H 0.3762 0.1195 0.0490 0.048 Uiso 1 1 calc R
H11G H 0.3554 0.0798 0.0126 0.048 Uiso 1 1 calc R
H11H H 0.3509 0.1838 0.0196 0.048 Uiso 1 1 calc R
C113 C 0.3150(3) 0.3952(4) -0.05400(17) 0.0187(14) Uani 1 1 d .
H11I H 0.3338 0.3428 -0.0620 0.022 Uiso 1 1 calc R
H11J H 0.2981 0.4264 -0.0743 0.022 Uiso 1 1 calc R
C114 C 0.2726(3) 0.3652(5) -0.03191(19) 0.0275(17) Uani 1 1 d .
H11K H 0.2889 0.3304 -0.0128 0.041 Uiso 1 1 calc R
H11L H 0.2466 0.3287 -0.0454 0.041 Uiso 1 1 calc R
H11M H 0.2549 0.4171 -0.0232 0.041 Uiso 1 1 calc R
C115 C 0.3159(3) 0.6088(4) -0.05314(17) 0.0204(15) Uani 1 1 d .
H11N H 0.2990 0.5795 -0.0738 0.024 Uiso 1 1 calc R
H11O H 0.3351 0.6615 -0.0605 0.024 Uiso 1 1 calc R
C116 C 0.2728(3) 0.6386(5) -0.0308(2) 0.0316(18) Uani 1 1 d .
H11P H 0.2532 0.5868 -0.0238 0.047 Uiso 1 1 calc R
H11Q H 0.2484 0.6791 -0.0438 0.047 Uiso 1 1 calc R
H11R H 0.2893 0.6691 -0.0106 0.047 Uiso 1 1 calc R
C117 C 0.3088(4) -0.0030(5) 0.1091(2) 0.033(2) Uani 1 1 d .
H117 H 0.2951 -0.0013 0.0858 0.040 Uiso 1 1 calc R
C118 C 0.3626(4) -0.0023(5) 0.1175(2) 0.036(2) Uani 1 1 d .
H118 H 0.3864 -0.0011 0.1001 0.044 Uiso 1 1 calc R
C119 C 0.3821(4) -0.0033(6) 0.1516(3) 0.047(3) Uani 1 1 d .
H119 H 0.4193 -0.0032 0.1575 0.057 Uiso 1 1 calc R
C120 C 0.3483(4) -0.0045(6) 0.1767(2) 0.047(3) Uani 1 1 d .
H120 H 0.3620 -0.0040 0.1999 0.056 Uiso 1 1 calc R
C121 C 0.2939(4) -0.0063(6) 0.1682(3) 0.041(2) Uani 1 1 d .
H121 H 0.2701 -0.0076 0.1854 0.049 Uiso 1 1 calc R
C122 C 0.2749(4) -0.0060(6) 0.1340(2) 0.038(2) Uani 1 1 d .
H122 H 0.2377 -0.0080 0.1279 0.045 Uiso 1 1 calc R
C123 C 0.5236(5) 0.1376(10) 0.2190(4) 0.079(4) Uani 1 1 d .
H123 H 0.5396 0.1422 0.1982 0.094 Uiso 1 1 calc R
C124 C 0.4700(5) 0.1337(9) 0.2193(5) 0.084(5) Uani 1 1 d .
H124 H 0.4483 0.1302 0.1984 0.101 Uiso 1 1 calc R
C125 C 0.4463(5) 0.1348(12) 0.2505(5) 0.104(7) Uani 1 1 d .
H125 H 0.4087 0.1335 0.2502 0.125 Uiso 1 1 calc R
C126 C 0.5266(5) 0.8594(12) 0.2202(5) 0.101(6) Uani 1 1 d .
C127 C 0.4710(6) 0.8648(9) 0.2181(5) 0.094(5) Uani 1 1 d .
C128 C 0.4467(7) 0.8617(16) 0.2493(6) 0.080(8) Uani 0.65 1 d P
C129 C 0.5131(9) 0.7650(19) 0.2359(6) 0.042(6) Uani 0.35 1 d P

loop_
_atom_site_aniso_label
_atom_site_aniso_U_11
_atom_site_aniso_U_22
_atom_site_aniso_U_33
_atom_site_aniso_U_23
_atom_site_aniso_U_13
_atom_site_aniso_U_12
Dy1A 0.0224(4) 0.0507(10) 0.0312(5) -0.0031(6) 0.0133(3) 0.0018(6)
Dy1B 0.0308(10) 0.049(2) 0.0432(12) 0.0024(15) 0.0247(8) -0.0027(14)
Dy2A 0.0368(7) 0.0221(5) 0.0251(4) -0.0040(3) -0.0022(4) 0.0049(5)
Dy2B 0.042(2) 0.0176(10) 0.0442(12) -0.0058(7) 0.0089(11) 0.0152(11)
Dy3A 0.0253(6) 0.0282(4) 0.0332(4) 0.0088(3) 0.0006(3) -0.0067(4)
Dy3B 0.058(3) 0.0169(9) 0.0400(10) 0.0048(6) 0.0029(11) -0.0133(11)
N1 0.048(5) 0.010(3) 0.102(8) -0.006(3) 0.055(5) 0.002(3)
C1 0.047(5) 0.041(4) 0.039(5) -0.002(4) -0.021(5) -0.001(4)
C2 0.090(10) 0.070(8) 0.095(10) 0.020(7) -0.073(9) -0.034(7)
C3 0.065(8) 0.108(11) 0.061(8) 0.019(7) -0.033(7) -0.058(7)
C4 0.016(4) 0.068(6) 0.049(6) 0.007(4) -0.009(4) 0.002(4)
C5 0.053(7) 0.105(11) 0.072(8) -0.012(8) -0.033(7) 0.021(7)
C6 0.064(8) 0.085(9) 0.082(9) -0.016(7) -0.048(7) 0.044(7)
C7 0.048(6) 0.067(7) 0.059(7) 0.043(6) -0.021(6) -0.007(5)
C8 0.107(10) 0.046(6) 0.039(6) 0.022(5) -0.033(7) -0.020(6)
C9 0.079(9) 0.124(12) 0.038(6) -0.001(7) -0.037(7) 0.002(9)
C10 0.083(9) 0.110(10) 0.019(5) -0.009(5) -0.021(6) 0.016(8)
C11 0.108(11) 0.057(6) 0.019(5) -0.009(4) -0.007(6) -0.009(7)
C12 0.063(7) 0.065(7) 0.068(7) -0.053(6) -0.031(6) 0.021(6)
C13 0.086(8) 0.051(5) 0.028(5) -0.020(4) 0.015(5) -0.040(6)
C14 0.056(8) 0.026(5) 0.26(2) -0.026(8) -0.014(11) -0.018(5)
C15 0.032(5) 0.040(4) 0.056(6) -0.001(4) -0.003(4) -0.015(3)
C16 0.051(7) 0.068(8) 0.102(11) -0.007(7) 0.023(8) -0.020(6)
C17 0.021(6) 0.23(2) 0.19(2) 0.18(2) 0.020(9) -0.003(9)
C18 0.010(4) 0.107(9) 0.049(6) 0.012(6) 0.006(4) -0.005(4)
C19 0.021(5) 0.097(9) 0.050(6) 0.017(6) 0.015(5) 0.014(5)
C20 0.025(4) 0.034(4) 0.043(5) 0.006(3) 0.002(4) 0.009(3)
C21 0.046(7) 0.046(6) 0.111(10) 0.003(6) -0.002(7) 0.017(5)
C22 0.043(6) 0.030(5) 0.169(15) 0.005(7) 0.004(8) 0.011(4)
C23 0.097(9) 0.037(4) 0.023(4) 0.008(3) 0.012(5) 0.039(5)
C24 0.068(8) 0.053(7) 0.138(13) 0.073(8) -0.022(8) -0.018(6)
C25 0.116(11) 0.054(6) 0.021(5) 0.014(4) 0.025(6) 0.009(7)
C26 0.104(10) 0.064(7) 0.019(4) 0.007(4) 0.012(6) -0.039(7)
C27 0.074(7) 0.055(6) 0.014(4) 0.000(3) 0.014(5) -0.006(5)
C28 0.113(11) 0.066(7) 0.022(5) -0.011(4) 0.028(6) 0.036(7)
C29 0.161(15) 0.047(6) 0.027(5) -0.028(5) 0.003(7) 0.036(8)
C30 0.108(10) 0.042(5) 0.075(8) -0.044(6) 0.062(8) -0.010(6)
C31 0.079(9) 0.045(6) 0.099(10) -0.042(6) -0.018(8) 0.012(6)
C32 0.065(7) 0.029(4) 0.087(8) -0.022(5) 0.026(7) 0.005(4)
C33 0.043(6) 0.026(5) 0.160(14) 0.023(6) 0.016(8) -0.003(4)
C34 0.102(11) 0.043(6) 0.060(8) 0.015(5) 0.048(8) -0.012(6)
C35 0.055(7) 0.126(12) 0.046(6) 0.021(7) 0.009(6) -0.066(8)
C36 0.056(7) 0.089(9) 0.046(6) 0.018(6) 0.017(6) -0.029(6)
C37 0.039(6) 0.128(12) 0.044(7) -0.013(7) 0.031(6) -0.026(7)
C38 0.058(7) 0.128(11) 0.035(5) 0.028(6) 0.039(6) 0.065(8)
C39 0.058(7) 0.070(8) 0.072(8) -0.022(6) 0.006(6) 0.033(6)
C40 0.091(9) 0.067(7) 0.041(6) -0.031(5) -0.004(6) 0.043(7)
C41 0.131(12) 0.026(4) 0.040(5) -0.012(4) 0.038(7) -0.021(5)
C42 0.066(8) 0.065(7) 0.084(9) -0.044(7) -0.014(7) -0.002(6)
C43 0.058(7) 0.031(4) 0.091(9) 0.024(5) 0.011(6) -0.006(4)
C44 0.036(6) 0.023(4) 0.166(14) -0.006(6) 0.017(7) -0.005(4)
C45 0.086(10) 0.030(5) 0.134(13) 0.028(6) 0.076(10) 0.001(5)
C46 0.056(7) 0.077(8) 0.060(7) 0.038(6) 0.017(6) -0.032(6)
C47 0.075(9) 0.104(11) 0.049(7) 0.036(7) 0.027(7) -0.016(8)
C48 0.052(7) 0.110(11) 0.050(7) -0.001(7) 0.037(6) -0.010(7)
C49 0.103(12) 0.146(14) 0.042(7) 0.033(8) 0.057(8) 0.095(11)
C50 0.081(11) 0.081(10) 0.105(12) -0.023(9) 0.039(10) 0.032(8)
C51 0.083(10) 0.079(9) 0.060(7) -0.036(7) -0.005(7) 0.054(8)
C52 0.042(7) 0.034(5) 0.24(2) -0.006(8) 0.016(10) 0.032(5)
C53 0.041(6) 0.026(4) 0.181(16) 0.019(7) 0.007(8) 0.013(4)
C54 0.085(8) 0.033(4) 0.030(4) 0.011(3) 0.010(5) 0.032(5)
C55 0.114(11) 0.041(5) 0.043(6) 0.031(4) -0.009(7) 0.000(6)
C56 0.133(12) 0.046(5) 0.017(4) 0.017(4) 0.008(6) 0.026(6)
C57 0.076(7) 0.046(5) 0.019(4) 0.013(4) 0.008(5) -0.016(5)
C58 0.056(6) 0.047(5) 0.005(3) 0.004(3) 0.014(4) 0.002(4)
C59 0.068(7) 0.050(5) 0.016(4) -0.005(3) 0.025(4) 0.018(5)
C60 0.095(9) 0.047(5) 0.023(4) -0.015(4) -0.001(5) 0.002(5)
C61 0.122(11) 0.039(5) 0.027(5) -0.019(4) -0.023(6) -0.022(6)
C62 0.054(6) 0.051(6) 0.079(8) -0.050(6) -0.037(6) 0.013(5)
C63 0.062(6) 0.030(4) 0.039(5) -0.015(3) 0.008(5) -0.019(4)
C64 0.052(7) 0.030(5) 0.194(18) 0.009(7) -0.015(9) -0.022(5)
C65 0.027(4) 0.043(5) 0.071(7) 0.002(4) 0.002(5) -0.022(4)
C66 0.051(7) 0.066(8) 0.131(14) -0.004(8) 0.053(9) -0.028(6)
C67 0.025(6) 0.140(15) 0.123(14) 0.036(12) 0.022(8) -0.006(7)
C68 0.013(4) 0.106(10) 0.074(8) 0.024(7) 0.026(5) 0.000(5)
C69 0.054(8) 0.141(13) 0.047(7) -0.021(8) 0.027(7) 0.058(8)
C70 0.025(4) 0.047(5) 0.058(6) -0.008(4) 0.011(4) 0.018(4)
C71 0.069(9) 0.085(9) 0.072(8) -0.014(7) -0.027(7) 0.059(7)
C72 0.034(5) 0.043(5) 0.078(8) 0.032(5) -0.013(5) 0.009(4)
C73 0.106(11) 0.056(6) 0.040(6) 0.009(5) -0.040(7) -0.002(6)
C74 0.043(7) 0.174(16) 0.030(6) 0.004(7) -0.017(6) 0.018(8)
C75 0.058(8) 0.140(12) 0.024(5) -0.004(6) -0.021(6) -0.001(8)
C76 0.032(5) 0.050(5) 0.058(6) -0.004(4) -0.026(5) 0.002(4)
C77 0.042(7) 0.086(9) 0.090(10) -0.015(7) -0.039(7) -0.014(5)
C78 0.030(6) 0.115(10) 0.054(7) 0.008(6) -0.001(5) -0.051(6)
C79 0.018(4) 0.098(9) 0.060(7) 0.007(6) -0.010(5) 0.006(5)
C80 0.103(12) 0.21(2) 0.154(17) -0.120(17) -0.116(14) 0.129(15)
Ni 0.0102(4) 0.0124(4) 0.0145(4) 0.0005(3) 0.0022(3) -0.0002(3)
N2 0.013(3) 0.017(2) 0.015(3) 0.0018(19) 0.003(2) -0.0007(19)
N3 0.015(3) 0.015(2) 0.015(3) -0.0002(19) 0.002(2) -0.0013(19)
N4 0.006(2) 0.019(2) 0.018(3) 0.0004(19) 0.010(2) -0.0007(18)
N5 0.012(3) 0.016(2) 0.021(3) 0.0004(19) 0.003(2) 0.0000(18)
C81 0.016(3) 0.019(3) 0.011(3) 0.001(2) 0.004(3) 0.004(2)
C82 0.013(3) 0.015(3) 0.024(3) 0.003(2) 0.002(3) 0.003(2)
C83 0.016(3) 0.012(3) 0.018(3) 0.004(2) 0.003(3) -0.001(2)
C84 0.022(3) 0.010(3) 0.022(3) 0.001(2) 0.007(3) 0.001(2)
C85 0.020(3) 0.011(3) 0.035(4) 0.001(2) -0.002(3) -0.001(2)
C86 0.010(3) 0.014(3) 0.018(3) 0.000(2) 0.005(3) -0.004(2)
C87 0.013(3) 0.021(3) 0.018(3) 0.000(2) 0.003(3) -0.005(2)
C88 0.008(3) 0.025(3) 0.009(3) 0.000(2) 0.006(3) 0.000(2)
C89 0.015(3) 0.022(3) 0.018(3) 0.001(2) 0.001(3) -0.002(2)
C90 0.015(3) 0.028(3) 0.022(3) 0.003(3) -0.002(3) 0.000(2)
C91 0.016(3) 0.020(3) 0.017(3) 0.002(2) -0.001(3) -0.001(2)
C92 0.017(3) 0.017(3) 0.021(3) 0.006(2) 0.001(3) 0.005(2)
C93 0.018(3) 0.010(2) 0.021(3) 0.004(2) -0.001(3) 0.000(2)
C94 0.016(3) 0.012(3) 0.031(4) 0.006(2) 0.006(3) 0.002(2)
C95 0.019(3) 0.014(3) 0.024(3) 0.000(2) 0.001(3) 0.000(2)
C96 0.014(3) 0.008(2) 0.023(3) 0.001(2) 0.002(3) -0.001(2)
C97 0.012(3) 0.022(3) 0.015(3) -0.003(2) 0.007(3) 0.001(2)
C98 0.010(3) 0.018(3) 0.019(3) -0.001(2) 0.005(3) -0.002(2)
C99 0.014(3) 0.023(3) 0.014(3) -0.002(2) 0.007(3) 0.003(2)
C100 0.013(3) 0.021(3) 0.018(3) 0.001(2) 0.000(3) -0.001(2)
C101 0.024(4) 0.018(3) 0.039(4) 0.008(3) 0.001(3) -0.001(3)
C102 0.024(4) 0.027(4) 0.055(5) -0.008(3) 0.006(4) 0.010(3)
C103 0.018(3) 0.015(3) 0.032(4) -0.002(3) 0.004(3) -0.006(2)
C104 0.031(4) 0.026(4) 0.047(5) -0.015(3) -0.003(4) -0.001(3)
C105 0.026(4) 0.025(3) 0.024(4) -0.001(3) -0.008(3) -0.006(3)
C106 0.038(4) 0.031(4) 0.024(4) -0.006(3) -0.009(3) 0.003(3)
C107 0.026(4) 0.026(3) 0.028(4) 0.006(3) -0.011(3) 0.002(3)
C108 0.039(5) 0.031(4) 0.028(4) 0.008(3) -0.005(4) 0.004(3)
C109 0.021(4) 0.013(3) 0.036(4) 0.003(3) 0.004(3) 0.003(2)
C110 0.036(5) 0.030(4) 0.047(5) 0.023(3) 0.001(4) -0.003(3)
C111 0.023(4) 0.018(3) 0.033(4) -0.003(3) 0.004(3) -0.001(2)
C112 0.026(4) 0.030(4) 0.041(5) 0.002(3) 0.009(4) -0.007(3)
C113 0.015(3) 0.021(3) 0.020(3) -0.003(2) 0.003(3) -0.004(2)
C114 0.022(4) 0.035(4) 0.025(4) -0.011(3) 0.004(3) -0.009(3)
C115 0.018(3) 0.023(3) 0.019(3) 0.005(2) -0.001(3) 0.003(2)
C116 0.021(4) 0.038(4) 0.036(4) 0.011(3) 0.003(4) 0.012(3)
C117 0.039(5) 0.040(4) 0.021(4) 0.002(3) 0.004(4) -0.001(3)
C118 0.040(5) 0.039(4) 0.032(5) 0.002(3) 0.010(4) 0.002(3)
C119 0.037(5) 0.065(6) 0.038(6) -0.001(4) -0.005(5) 0.002(4)
C120 0.059(6) 0.056(6) 0.025(5) 0.001(4) 0.000(5) 0.000(4)
C121 0.043(5) 0.047(5) 0.034(5) -0.006(4) 0.018(4) -0.002(4)
C122 0.037(5) 0.050(5) 0.028(5) -0.002(4) 0.014(4) 0.002(4)
C123 0.041(7) 0.096(10) 0.100(11) -0.033(8) 0.019(7) 0.002(6)
C124 0.045(7) 0.071(8) 0.135(13) 0.039(8) -0.002(8) 0.017(6)
C125 0.035(7) 0.133(14) 0.148(16) 0.085(12) 0.023(9) 0.018(7)
C126 0.045(7) 0.113(12) 0.146(15) 0.075(11) 0.012(9) -0.015(7)
C127 0.079(10) 0.055(7) 0.141(15) -0.014(8) -0.027(10) 0.007(6)
C128 0.033(9) 0.120(18) 0.092(15) -0.075(14) 0.030(11) -0.009(10)
C129 0.022(12) 0.070(17) 0.035(12) 0.028(12) -0.001(10) -0.006(10)

loop_
_atom_type_symbol
_atom_type_description
_atom_type_scat_dispersion_real
_atom_type_scat_dispersion_imag
_atom_type_scat_source
C C 0.0033 0.0016 'International Tables Vol C Tables 4.2.6.8 and 6.1.1.4'
H H 0.0000 0.0000 'International Tables Vol C Tables 4.2.6.8 and 6.1.1.4'
N N 0.0061 0.0033 'International Tables Vol C Tables 4.2.6.8 and 6.1.1.4'
Ni Ni 0.3393 1.1124 'International Tables Vol C Tables 4.2.6.8 and 6.1.1.4'
Dy Dy -0.1892 4.4098 'International Tables Vol C Tables 4.2.6.8 and 6.1.1.4'

loop_
_geom_angle_atom_site_label_1
_geom_angle_atom_site_label_2
_geom_angle_atom_site_label_3
_geom_angle
_geom_angle_site_symmetry_1
_geom_angle_site_symmetry_3
Dy1C Dy1A N1 78.8(11) . .
Dy1C Dy1A C49 70.2(11) . .
N1 Dy1A C49 144.0(6) . .
Dy1C Dy1A C50 98.7(11) . .
N1 Dy1A C50 141.1(5) . .
C49 Dy1A C50 35.2(5) . .
Dy1C Dy1A C48 73.6(11) . .
N1 Dy1A C48 146.7(5) . .
C49 Dy1A C48 35.6(6) . .
C50 Dy1A C48 62.9(6) . .
Dy1C Dy1A C69 130.5(11) . .
N1 Dy1A C69 140.9(5) . .
C49 Dy1A C69 61.2(4) . .
C50 Dy1A C69 33.1(5) . .
C48 Dy1A C69 72.3(5) . .
Dy1C Dy1A C67 106.5(11) . .
N1 Dy1A C67 143.5(5) . .
C49 Dy1A C67 65.6(7) . .
C50 Dy1A C67 74.8(7) . .
C48 Dy1A C67 37.5(5) . .
C69 Dy1A C67 61.7(6) . .
Dy1C Dy1A C68 137.0(11) . .
N1 Dy1A C68 139.3(5) . .
C49 Dy1A C68 76.5(6) . .
C50 Dy1A C68 64.9(6) . .
C48 Dy1A C68 63.5(5) . .
C69 Dy1A C68 37.5(5) . .
C67 Dy1A C68 32.8(5) . .
Dy1C Dy1A C66 97.7(10) . .
N1 Dy1A C66 115.5(4) . .
C49 Dy1A C66 87.0(6) . .
C50 Dy1A C66 103.4(6) . .
C48 Dy1A C66 52.0(5) . .
C69 Dy1A C66 88.6(6) . .
C67 Dy1A C66 28.9(5) . .
C68 Dy1A C66 53.4(4) . .
Dy1C Dy1A C47 53.5(11) . .
N1 Dy1A C47 117.0(4) . .
C49 Dy1A C47 56.3(5) . .
C50 Dy1A C47 89.7(6) . .
C48 Dy1A C47 29.8(5) . .
C69 Dy1A C47 102.0(5) . .
C67 Dy1A C47 53.4(5) . .
C68 Dy1A C47 85.7(4) . .
C66 Dy1A C47 48.8(5) . .
Dy1C Dy1A C51 93.8(10) . .
N1 Dy1A C51 112.5(4) . .
C49 Dy1A C51 53.9(5) . .
C50 Dy1A C51 28.6(5) . .
C48 Dy1A C51 87.9(5) . .
C69 Dy1A C51 50.4(5) . .
C67 Dy1A C51 103.2(6) . .
C68 Dy1A C51 87.6(5) . .
C66 Dy1A C51 131.9(5) . .
C47 Dy1A C51 109.5(5) . .
Dy1C Dy1A C70 141.7(10) . .
N1 Dy1A C70 109.5(3) . .
C49 Dy1A C70 85.7(4) . .
C50 Dy1A C70 50.9(5) . .
C48 Dy1A C70 103.7(4) . .
C69 Dy1A C70 31.5(4) . .
C67 Dy1A C70 88.8(5) . .
C68 Dy1A C70 57.7(3) . .
C66 Dy1A C70 110.5(4) . .
C47 Dy1A C70 133.5(4) . .
C51 Dy1A C70 48.1(3) . .
Dy1C Dy1B N1 78.7(11) . .
Dy1C Dy1B C67 117.4(12) . .
N1 Dy1B C67 162.4(7) . .
Dy1C Dy1B C48 77.9(12) . .
N1 Dy1B C48 156.1(5) . .
C67 Dy1B C48 39.6(6) . .
Dy1C Dy1B C66 120.8(11) . .
N1 Dy1B C66 133.7(5) . .
C67 Dy1B C66 33.1(6) . .
C48 Dy1B C66 57.9(5) . .
Dy1C Dy1B C68 134.8(12) . .
N1 Dy1B C68 138.5(5) . .
C67 Dy1B C68 33.6(5) . .
C48 Dy1B C68 64.6(5) . .
C66 Dy1B C68 58.1(5) . .
Dy1C Dy1B C47 66.1(11) . .
N1 Dy1B C47 129.4(5) . .
C67 Dy1B C47 58.7(6) . .
C48 Dy1B C47 32.7(5) . .
C66 Dy1B C47 55.2(6) . .
C68 Dy1B C47 91.1(5) . .
Dy1C Dy1B C49 61.7(12) . .
N1 Dy1B C49 132.2(6) . .
C67 Dy1B C49 65.2(7) . .
C48 Dy1B C49 34.6(6) . .
C66 Dy1B C49 91.4(6) . .
C68 Dy1B C49 73.2(5) . .
C47 Dy1B C49 57.8(5) . .
Dy1C Dy1B C46 92.2(10) . .
N1 Dy1B C46 118.8(4) . .
C67 Dy1B C46 56.9(5) . .
C48 Dy1B C46 57.5(5) . .
C66 Dy1B C46 32.2(5) . .
C68 Dy1B C46 88.2(4) . .
C47 Dy1B C46 34.9(4) . .
C49 Dy1B C46 90.0(5) . .
Dy1C Dy1B C69 109.2(11) . .
N1 Dy1B C69 124.5(5) . .
C67 Dy1B C69 59.4(6) . .
C48 Dy1B C69 68.8(5) . .
C66 Dy1B C69 90.5(6) . .
C68 Dy1B C69 34.9(5) . .
C47 Dy1B C69 101.5(5) . .
C49 Dy1B C69 55.4(4) . .
C46 Dy1B C69 115.7(5) . .
Dy1C Dy1B C50 80.1(11) . .
N1 Dy1B C50 121.4(5) . .
C67 Dy1B C50 71.1(7) . .
C48 Dy1B C50 58.8(5) . .
C66 Dy1B C50 103.9(6) . .
C68 Dy1B C50 59.7(5) . .
C47 Dy1B C50 88.0(6) . .
C49 Dy1B C50 31.5(5) . .
C46 Dy1B C50 116.0(5) . .
C69 Dy1B C50 29.2(4) . .
Dy1C Dy1B C79 161.3(11) . .
N1 Dy1B C79 111.6(5) . .
C67 Dy1B C79 55.3(5) . .
C48 Dy1B C79 92.3(5) . .
C66 Dy1B C79 64.0(5) . .
C68 Dy1B C79 29.3(4) . .
C47 Dy1B C79 113.1(5) . .
C49 Dy1B C79 101.4(5) . .
C46 Dy1B C79 95.8(4) . .
C69 Dy1B C79 52.2(4) . .
C50 Dy1B C79 81.3(5) . .
Dy1A Dy1C Dy1B 24.8(5) . .
Dy1A Dy1C N1 70.9(11) . .
Dy1B Dy1C N1 70.7(11) . .
Dy1A Dy1C C28 117.4(13) . .
Dy1B Dy1C C28 132.3(15) . .
N1 Dy1C C28 143.7(10) . .
Dy1A Dy1C C49 83.7(12) . .
Dy1B Dy1C C49 93.8(13) . .
N1 Dy1C C49 148.8(9) . .
C28 Dy1C C49 38.9(7) . .
Dy1A Dy1C C47 105.0(13) . .
Dy1B Dy1C C47 88.9(12) . .
N1 Dy1C C47 138.1(9) . .
C28 Dy1C C47 76.5(8) . .
C49 Dy1C C47 65.1(8) . .
Dy1A Dy1C C27 150.3(15) . .
Dy1B Dy1C C27 149.5(15) . .
N1 Dy1C C27 137.3(10) . .
C28 Dy1C C27 36.4(5) . .
C49 Dy1C C27 66.6(7) . .
C47 Dy1C C27 62.2(7) . .
Dy1A Dy1C C26 138.5(14) . .
Dy1B Dy1C C26 120.3(13) . .
N1 Dy1C C26 134.2(9) . .
C28 Dy1C C26 65.1(7) . .
C49 Dy1C C26 77.0(8) . .
C47 Dy1C C26 33.5(5) . .
C27 Dy1C C26 35.3(4) . .
Dy1A Dy1C C48 80.8(11) . .
Dy1B Dy1C C48 75.8(11) . .
N1 Dy1C C48 146.1(10) . .
C28 Dy1C C48 66.6(8) . .
C49 Dy1C C48 37.1(7) . .
C47 Dy1C C48 34.5(6) . .
C27 Dy1C C48 74.7(7) . .
C26 Dy1C C48 61.7(7) . .
Dy1A Dy1C C50 59.1(9) . .
Dy1B Dy1C C50 77.5(11) . .
N1 Dy1C C50 117.3(8) . .
C28 Dy1C C50 58.3(6) . .
C49 Dy1C C50 31.5(5) . .
C47 Dy1C C50 91.9(9) . .
C27 Dy1C C50 93.2(8) . .
C26 Dy1C C50 108.5(9) . .
C48 Dy1C C50 58.2(7) . .
Dy1A Dy1C C29 114.8(11) . .
Dy1B Dy1C C29 139.0(13) . .
N1 Dy1C C29 111.8(8) . .
C28 Dy1C C29 31.8(5) . .
C49 Dy1C C29 62.4(8) . .
C47 Dy1C C29 107.5(9) . .
C27 Dy1C C29 53.0(5) . .
C26 Dy1C C29 88.1(7) . .
C48 Dy1C C29 96.6(8) . .
C50 Dy1C C29 64.9(6) . .
Dy1A Dy1C C10 162.6(13) . .
Dy1B Dy1C C10 172.6(13) . .
N1 Dy1C C10 109.2(9) . .
C28 Dy1C C10 52.0(6) . .
C49 Dy1C C10 89.7(8) . .
C47 Dy1C C10 86.6(7) . .
C27 Dy1C C10 28.7(5) . .
C26 Dy1C C10 54.1(6) . .
C48 Dy1C C10 103.4(8) . .
C50 Dy1C C10 108.4(8) . .
C29 Dy1C C10 48.3(5) . .
Dy2C Dy2A Dy2B 80.3(15) . .
Dy2C Dy2A N1 65.8(15) . .
Dy2B Dy2A N1 76.1(3) . .
Dy2C Dy2A C40 88.5(15) . .
Dy2B Dy2A C40 82.0(5) . .
N1 Dy2A C40 148.5(5) . .
Dy2C Dy2A C21 123.2(16) . .
Dy2B Dy2A C21 76.6(4) . .
N1 Dy2A C21 148.9(4) . .
C40 Dy2A C21 37.6(4) . .
Dy2C Dy2A C41 78.0(14) . .
Dy2B Dy2A C41 113.8(5) . .
N1 Dy2A C41 140.5(4) . .
C40 Dy2A C41 36.2(5) . .
C21 Dy2A C41 65.8(5) . .
Dy2C Dy2A C22 149.2(15) . .
Dy2B Dy2A C22 102.4(4) . .
N1 Dy2A C22 144.9(5) . .
C40 Dy2A C22 61.9(5) . .
C21 Dy2A C22 33.2(4) . .
C41 Dy2A C22 72.8(5) . .
Dy2C Dy2A C42 97.4(14) . .
Dy2B Dy2A C42 141.8(4) . .
N1 Dy2A C42 137.8(4) . .
C40 Dy2A C42 59.8(5) . .
C21 Dy2A C42 73.1(4) . .
C41 Dy2A C42 31.0(4) . .
C22 Dy2A C42 61.3(5) . .
Dy2C Dy2A C43 136.0(14) . .
Dy2B Dy2A C43 134.7(4) . .
N1 Dy2A C43 136.3(4) . .
C40 Dy2A C43 74.8(5) . .
C21 Dy2A C43 61.3(4) . .
C41 Dy2A C43 64.5(4) . .
C22 Dy2A C43 32.3(4) . .
C42 Dy2A C43 39.1(5) . .
Dy2C Dy2A C39 70.7(16) . .
Dy2B Dy2A C39 55.4(4) . .
N1 Dy2A C39 118.7(4) . .
C40 Dy2A C39 30.7(4) . .
C21 Dy2A C39 53.4(4) . .
C41 Dy2A C39 58.4(4) . .
C22 Dy2A C39 85.5(4) . .
C42 Dy2A C39 87.6(4) . .
C43 Dy2A C39 104.9(4) . .
Dy2C Dy2A C20 114.2(16) . .
Dy2B Dy2A C20 46.4(3) . .
N1 Dy2A C20 118.2(3) . .
C40 Dy2A C20 54.6(3) . .
C21 Dy2A C20 31.3(3) . .
C41 Dy2A C20 90.1(4) . .
C22 Dy2A C20 57.0(3) . .
C42 Dy2A C20 103.9(3) . .
C43 Dy2A C20 88.9(3) . .
C39 Dy2A C20 49.4(3) . .
Dy2C Dy2A C63 87.3(15) . .
Dy2B Dy2A C63 163.2(4) . .
N1 Dy2A C63 109.1(3) . .
C40 Dy2A C63 86.4(4) . .
C21 Dy2A C63 101.3(4) . .
C41 Dy2A C63 51.8(4) . .
C22 Dy2A C63 82.5(4) . .
C42 Dy2A C63 29.0(4) . .
C43 Dy2A C63 51.9(3) . .
C39 Dy2A C63 109.7(3) . .
C20 Dy2A C63 132.5(3) . .
Dy2A Dy2B Dy2C 49.4(13) . .
Dy2A Dy2B N1 87.0(4) . .
Dy2C Dy2B N1 71.0(11) . .
Dy2A Dy2B C21 88.9(4) . .
Dy2C Dy2B C21 116.9(12) . .
N1 Dy2B C21 164.4(5) . .
Dy2A Dy2B C40 83.5(5) . .
Dy2C Dy2B C40 85.7(12) . .
N1 Dy2B C40 155.3(5) . .
C21 Dy2B C40 38.1(4) . .
Dy2A Dy2B C39 112.8(5) . .
Dy2C Dy2B C39 92.8(13) . .
N1 Dy2B C39 136.9(4) . .
C21 Dy2B C39 58.2(5) . .
C40 Dy2B C39 33.5(5) . .
Dy2A Dy2B C20 123.2(3) . .
Dy2C Dy2B C20 145.5(12) . .
N1 Dy2B C20 141.9(5) . .
C21 Dy2B C20 35.5(4) . .
C40 Dy2B C20 60.1(4) . .
C39 Dy2B C20 56.8(4) . .
Dy2A Dy2B C19 140.0(4) . .
Dy2C Dy2B C19 123.9(14) . .
N1 Dy2B C19 131.1(5) . .
C21 Dy2B C19 57.5(4) . .
C40 Dy2B C19 56.9(5) . .
C39 Dy2B C19 33.0(4) . .
C20 Dy2B C19 34.0(3) . .
Dy2A Dy2B C22 64.6(4) . .
Dy2C Dy2B C22 107.9(13) . .
N1 Dy2B C22 135.0(5) . .
C21 Dy2B C22 31.6(4) . .
C40 Dy2B C22 59.1(5) . .
C39 Dy2B C22 87.6(5) . .
C20 Dy2B C22 59.6(3) . .
C19 Dy2B C22 88.2(4) . .
Dy2A Dy2B C41 54.4(4) . .
Dy2C Dy2B C41 55.4(12) . .
N1 Dy2B C41 126.0(5) . .
C21 Dy2B C41 61.9(5) . .
C40 Dy2B C41 33.3(4) . .
C39 Dy2B C41 58.3(4) . .
C20 Dy2B C41 92.0(4) . .
C19 Dy2B C41 88.4(4) . .
C22 Dy2B C41 65.1(5) . .
Dy2A Dy2B C6 129.2(5) . .
Dy2C Dy2B C6 174.9(12) . .
N1 Dy2B C6 114.2(5) . .
C21 Dy2B C6 58.2(4) . .
C40 Dy2B C6 89.3(4) . .
C39 Dy2B C6 83.4(5) . .
C20 Dy2B C6 29.5(3) . .
C19 Dy2B C6 53.2(4) . .
C22 Dy2B C6 68.7(4) . .
C41 Dy2B C6 119.5(4) . .
Dy2A Dy2B C43 36.9(3) . .
Dy2C Dy2B C43 82.6(14) . .
N1 Dy2B C43 116.1(4) . .
C21 Dy2B C43 55.0(4) . .
C40 Dy2B C43 66.7(5) . .
C39 Dy2B C43 100.1(4) . .
C20 Dy2B C43 87.0(3) . .
C19 Dy2B C43 112.1(4) . .
C22 Dy2B C43 27.7(3) . .
C41 Dy2B C43 54.9(4) . .
C6 Dy2B C43 94.7(4) . .
Dy2A Dy2C Dy2B 50.3(12) . .
Dy2A Dy2C N1 97.7(17) . .
Dy2B Dy2C N1 86.6(12) . .
Dy2A Dy2C C41 87.7(15) . .
Dy2B Dy2C C41 108.9(14) . .
N1 Dy2C C41 163.1(10) . .
Dy2A Dy2C C40 77.4(15) . .
Dy2B Dy2C C40 76.0(11) . .
N1 Dy2C C40 160.8(9) . .
C41 Dy2C C40 36.1(5) . .
Dy2A Dy2C C60 121.9(16) . .
Dy2B Dy2C C60 135.2(15) . .
N1 Dy2C C60 134.4(9) . .
C41 Dy2C C60 35.0(4) . .
C40 Dy2C C60 60.4(5) . .
Dy2A Dy2C C39 96.7(16) . .
Dy2B Dy2C C39 69.7(12) . .
N1 Dy2C C39 133.5(9) . .
C41 Dy2C C39 61.0(6) . .
C40 Dy2C C39 31.9(5) . .
C60 Dy2C C39 68.0(6) . .
Dy2A Dy2C C42 69.4(14) . .
Dy2B Dy2C C42 109.8(15) . .
N1 Dy2C C42 138.9(9) . .
C41 Dy2C C42 29.9(4) . .
C40 Dy2C C42 57.1(6) . .
C60 Dy2C C42 54.8(5) . .
C39 Dy2C C42 87.5(6) . .
Dy2A Dy2C C21 46.4(14) . .
Dy2B Dy2C C21 48.7(10) . .
N1 Dy2C C21 133.4(9) . .
C41 Dy2C C21 60.6(6) . .
C40 Dy2C C21 33.6(4) . .
C60 Dy2C C21 92.1(6) . .
C39 Dy2C C21 51.1(5) . .
C42 Dy2C C21 65.0(5) . .
Dy2A Dy2C C59 143.1(17) . .
Dy2B Dy2C C59 123.1(16) . .
N1 Dy2C C59 119.0(8) . .
C41 Dy2C C59 58.6(5) . .
C40 Dy2C C59 66.5(5) . .
C60 Dy2C C59 30.5(4) . .
C39 Dy2C C59 55.6(5) . .
C42 Dy2C C59 84.1(6) . .
C21 Dy2C C59 99.5(6) . .
Dy2A Dy2C C38 127.7(18) . .
Dy2B Dy2C C38 92.5(14) . .
N1 Dy2C C38 117.7(8) . .
C41 Dy2C C38 69.7(6) . .
C40 Dy2C C38 56.4(6) . .
C60 Dy2C C38 56.2(6) . .
C39 Dy2C C38 31.1(4) . .
C42 Dy2C C38 99.6(7) . .
C21 Dy2C C38 82.0(6) . .
C59 Dy2C C38 31.0(4) . .
Dy2A Dy2C C63 81.0(15) . .
Dy2B Dy2C C63 130.1(16) . .
N1 Dy2C C63 113.2(8) . .
C41 Dy2C C63 51.7(5) . .
C40 Dy2C C63 84.6(6) . .
C60 Dy2C C63 58.5(5) . .
C39 Dy2C C63 112.7(6) . .
C42 Dy2C C63 28.6(4) . .
C21 Dy2C C63 92.1(6) . .
C59 Dy2C C63 88.0(5) . .
C38 Dy2C C63 114.0(6) . .
Dy3B Dy3A N1 83.5(3) . .
Dy3B Dy3A C35 95.3(5) . .
N1 Dy3A C35 146.1(4) . .
Dy3B Dy3A C14 93.8(5) . .
N1 Dy3A C14 146.6(6) . .
C35 Dy3A C14 67.3(6) . .
Dy3B Dy3A C34 64.1(5) . .
N1 Dy3A C34 141.3(5) . .
C35 Dy3A C34 33.4(5) . .
C14 Dy3A C34 61.1(6) . .
Dy3B Dy3A C16 128.6(5) . .
N1 Dy3A C16 143.0(4) . .
C35 Dy3A C16 35.5(5) . .
C14 Dy3A C16 59.9(5) . .
C34 Dy3A C16 64.5(5) . .
Dy3B Dy3A C15 126.4(4) . .
N1 Dy3A C15 142.4(4) . .
C35 Dy3A C15 62.2(3) . .
C14 Dy3A C15 33.5(4) . .
C34 Dy3A C15 76.3(5) . .
C16 Dy3A C15 35.7(4) . .
Dy3B Dy3A C33 64.3(4) . .
N1 Dy3A C33 141.9(4) . .
C35 Dy3A C33 61.7(5) . .
C14 Dy3A C33 31.8(5) . .
C34 Dy3A C33 38.4(5) . .
C16 Dy3A C33 75.0(4) . .
C15 Dy3A C33 62.1(4) . .
Dy3B Dy3A C17 145.2(4) . .
N1 Dy3A C17 114.4(5) . .
C35 Dy3A C17 52.9(5) . .
C14 Dy3A C17 86.4(7) . .
C34 Dy3A C17 86.2(5) . .
C16 Dy3A C17 28.8(5) . .
C15 Dy3A C17 55.8(6) . .
C33 Dy3A C17 103.8(6) . .
Dy3B Dy3A C36 98.9(4) . .
N1 Dy3A C36 112.7(4) . .
C35 Dy3A C36 33.8(4) . .
C14 Dy3A C36 100.6(6) . .
C34 Dy3A C36 56.8(4) . .
C16 Dy3A C36 51.8(5) . .
C15 Dy3A C36 87.1(3) . .
C33 Dy3A C36 92.9(5) . .
C17 Dy3A C36 47.4(5) . .
Dy3B Dy3A C55 42.4(4) . .
N1 Dy3A C55 113.1(4) . .
C35 Dy3A C55 53.7(5) . .
C14 Dy3A C55 84.9(5) . .
C34 Dy3A C55 28.2(4) . .
C16 Dy3A C55 88.9(5) . .
C15 Dy3A C55 104.5(4) . .
C33 Dy3A C55 55.3(4) . .
C17 Dy3A C55 103.3(4) . .
C36 Dy3A C55 60.2(4) . .
Dy3B Dy3A C32 41.8(4) . .
N1 Dy3A C32 112.8(3) . .
C35 Dy3A C32 86.4(5) . .
C14 Dy3A C32 52.9(4) . .
C34 Dy3A C32 55.4(4) . .
C16 Dy3A C32 104.1(4) . .
C15 Dy3A C32 86.4(3) . .
C33 Dy3A C32 29.1(4) . .
C17 Dy3A C32 132.9(5) . .
C36 Dy3A C32 111.5(4) . .
C55 Dy3A C32 56.1(4) . .
Dy3A Dy3B N1 79.2(3) . .
Dy3A Dy3B C34 101.4(6) . .
N1 Dy3B C34 158.7(5) . .
Dy3A Dy3B C33 101.2(5) . .
N1 Dy3B C33 159.3(5) . .
C34 Dy3B C33 41.9(5) . .
Dy3A Dy3B C55 127.7(5) . .
N1 Dy3B C55 131.8(5) . .
C34 Dy3B C55 33.4(5) . .
C33 Dy3B C55 64.1(5) . .
Dy3A Dy3B C32 128.5(5) . .
N1 Dy3B C32 131.7(4) . .
C34 Dy3B C32 64.4(4) . .
C33 Dy3B C32 34.4(4) . .
C55 Dy3B C32 67.1(5) . .
Dy3A Dy3B C14 72.0(5) . .
N1 Dy3B C14 136.2(6) . .
C34 Dy3B C14 61.9(6) . .
C33 Dy3B C14 31.6(5) . .
C55 Dy3B C14 92.0(5) . .
C32 Dy3B C14 57.5(4) . .
Dy3A Dy3B C35 70.6(5) . .
N1 Dy3B C35 134.9(5) . .
C34 Dy3B C35 33.1(5) . .
C33 Dy3B C35 62.3(5) . .
C55 Dy3B C35 58.0(5) . .
C32 Dy3B C35 93.5(5) . .
C14 Dy3B C35 63.5(6) . .
Dy3A Dy3B C53 156.7(5) . .
N1 Dy3B C53 112.2(4) . .
C34 Dy3B C53 75.5(5) . .
C33 Dy3B C53 60.8(4) . .
C55 Dy3B C53 60.5(5) . .
C32 Dy3B C53 29.2(4) . .
C14 Dy3B C53 86.7(4) . .
C35 Dy3B C53 108.6(5) . .
Dy3A Dy3B C54 162.0(4) . .
N1 Dy3B C54 112.5(5) . .
C34 Dy3B C54 62.6(5) . .
C33 Dy3B C54 72.9(4) . .
C55 Dy3B C54 34.3(4) . .
C32 Dy3B C54 54.4(4) . .
C14 Dy3B C54 104.4(4) . .
C35 Dy3B C54 91.8(4) . .
C53 Dy3B C54 32.8(4) . .
Dy3A Dy3B C15 43.5(4) . .
N1 Dy3B C15 118.5(4) . .
C34 Dy3B C15 71.3(5) . .
C33 Dy3B C15 57.8(4) . .
C55 Dy3B C15 104.7(4) . .
C32 Dy3B C15 86.8(4) . .
C14 Dy3B C15 29.3(4) . .
C35 Dy3B C15 54.9(3) . .
C53 Dy3B C15 116.0(3) . .
C54 Dy3B C15 128.8(3) . .
Dy3A Dy3B C16 41.6(5) . .
N1 Dy3B C16 118.1(5) . .
C34 Dy3B C16 59.7(5) . .
C33 Dy3B C16 69.9(4) . .
C55 Dy3B C16 88.7(5) . .
C32 Dy3B C16 104.2(4) . .
C14 Dy3B C16 52.8(5) . .
C35 Dy3B C16 31.0(5) . .
C53 Dy3B C16 129.3(4) . .
C54 Dy3B C16 121.9(4) . .
C15 Dy3B C16 30.3(4) . .
Dy2C N1 Dy1B 118.7(6) . .
Dy2C N1 Dy1A 131.2(6) . .
Dy1B N1 Dy1A 13.20(13) . .
Dy2C N1 Dy2B 22.4(5) . .
Dy1B N1 Dy2B 122.5(3) . .
Dy1A N1 Dy2B 135.5(4) . .
Dy2C N1 Dy3A 106.1(6) . .
Dy1B N1 Dy3A 135.1(4) . .
Dy1A N1 Dy3A 122.0(3) . .
Dy2B N1 Dy3A 100.3(4) . .
Dy2C N1 Dy3B 116.9(7) . .
Dy1B N1 Dy3B 121.6(3) . .
Dy1A N1 Dy3B 108.4(3) . .
Dy2B N1 Dy3B 115.6(4) . .
Dy3A N1 Dy3B 17.30(17) . .
Dy2C N1 Dy2A 16.5(5) . .
Dy1B N1 Dy2A 109.0(3) . .
Dy1A N1 Dy2A 122.2(3) . .
Dy2B N1 Dy2A 16.82(15) . .
Dy3A N1 Dy2A 115.5(4) . .
Dy3B N1 Dy2A 129.2(4) . .
Dy2C N1 Dy1C 128.9(8) . .
Dy1B N1 Dy1C 30.6(5) . .
Dy1A N1 Dy1C 30.3(5) . .
Dy2B N1 Dy1C 119.1(6) . .
Dy3A N1 Dy1C 118.0(6) . .
Dy3B N1 Dy1C 112.5(6) . .
Dy2A N1 Dy1C 113.5(6) . .
C9 C1 C2 122.4(12) . .
C9 C1 C5 121.2(11) . .
C2 C1 C5 106.0(12) . .
C3 C2 C1 118.3(16) . .
C3 C2 C12 113.0(13) . .
C1 C2 C12 120.4(15) . .
C2 C3 C15 131.8(16) . .
C2 C3 C4 100.9(11) . .
C15 C3 C4 120.3(11) . .
C2 C3 Dy3A 99.4(8) . .
C15 C3 Dy3A 56.8(5) . .
C4 C3 Dy3A 94.0(5) . .
C18 C4 C5 127.8(11) . .
C18 C4 C3 114.5(9) . .
C5 C4 C3 107.2(10) . .
C6 C5 C1 127.0(15) . .
C6 C5 C4 115.7(13) . .
C1 C5 C4 107.5(12) . .
C5 C6 C20 128.5(15) . .
C5 C6 C7 110.7(13) . .
C20 C6 C7 114.4(11) . .
C5 C6 Dy2B 104.1(7) . .
C20 C6 Dy2B 57.4(4) . .
C7 C6 Dy2B 85.3(5) . .
C8 C7 C23 113.1(10) . .
C8 C7 C6 125.9(11) . .
C23 C7 C6 112.6(11) . .
C7 C8 C25 109.8(10) . .
C7 C8 C9 117.0(13) . .
C25 C8 C9 123.2(14) . .
C10 C9 C1 123.3(16) . .
C10 C9 C8 112.0(15) . .
C1 C9 C8 117.8(14) . .
C9 C10 C27 130.1(14) . .
C9 C10 C11 117.4(15) . .
C27 C10 C11 103.9(11) . .
C9 C10 Dy1C 103.3(8) . .
C27 C10 Dy1C 52.4(6) . .
C11 C10 Dy1C 84.4(6) . .
C29 C11 C12 119.3(12) . .
C29 C11 C10 108.8(13) . .
C12 C11 C10 122.1(13) . .
C13 C12 C11 114.8(10) . .
C13 C12 C2 122.3(13) . .
C11 C12 C2 114.2(12) . .
C31 C13 C12 119.9(12) . .
C31 C13 C14 113.3(12) . .
C12 C13 C14 118.1(12) . .
C31 C13 Dy3A 88.4(6) . .
C12 C13 Dy3A 95.0(6) . .
C14 C13 Dy3A 56.6(5) . .
C31 C13 Dy3B 76.6(6) . .
C12 C13 Dy3B 103.8(5) . .
C14 C13 Dy3B 60.2(5) . .
Dy3A C13 Dy3B 12.33(11) . .
C33 C14 C15 134.8(18) . .
C33 C14 C13 97.7(13) . .
C15 C14 C13 114.5(14) . .
C33 C14 Dy3A 75.3(7) . .
C15 C14 Dy3A 74.3(6) . .
C13 C14 Dy3A 89.4(6) . .
C33 C14 Dy3B 62.1(7) . .
C15 C14 Dy3B 88.2(6) . .
C13 C14 Dy3B 86.2(6) . .
Dy3A C14 Dy3B 14.22(13) . .
C14 C15 C3 120.1(14) . .
C14 C15 C16 113.4(13) . .
C3 C15 C16 116.4(11) . .
C14 C15 Dy3A 72.2(6) . .
C3 C15 Dy3A 93.6(6) . .
C16 C15 Dy3A 71.8(6) . .
C14 C15 Dy3B 62.5(6) . .
C3 C15 Dy3B 100.9(6) . .
C16 C15 Dy3B 75.1(6) . .
Dy3A C15 Dy3B 10.13(7) . .
C17 C16 C35 112.6(15) . .
C17 C16 C15 121.1(16) . .
C35 C16 C15 114.9(12) . .
C17 C16 Dy3A 92.2(8) . .
C35 C16 Dy3A 71.5(6) . .
C15 C16 Dy3A 72.5(6) . .
C17 C16 Dy3B 99.3(8) . .
C35 C16 Dy3B 62.6(6) . .
C15 C16 Dy3B 74.6(6) . .
Dy3A C16 Dy3B 9.82(9) . .
C16 C17 C18 123(2) . .
C16 C17 C37 111.4(13) . .
C18 C17 C37 118(2) . .
C16 C17 Dy3A 59.0(9) . .
C18 C17 Dy3A 96.4(9) . .
C37 C17 Dy3A 86.2(7) . .
C4 C18 C17 124.6(17) . .
C4 C18 C19 112.6(10) . .
C17 C18 C19 116.2(15) . .
C39 C19 C20 108.5(11) . .
C39 C19 C18 124.7(10) . .
C20 C19 C18 118.9(10) . .
C39 C19 Dy2B 70.3(7) . .
C20 C19 Dy2B 70.3(5) . .
C18 C19 Dy2B 99.6(6) . .
C39 C19 Dy2A 64.9(7) . .
C20 C19 Dy2A 68.7(5) . .
C18 C19 Dy2A 106.8(6) . .
Dy2B C19 Dy2A 7.46(11) . .
C39 C19 Dy2C 58.9(7) . .
C20 C19 Dy2C 80.1(6) . .
C18 C19 Dy2C 101.8(6) . .
Dy2B C19 Dy2C 12.4(3) . .
Dy2A C19 Dy2C 11.4(3) . .
C6 C20 C19 116.0(10) . .
C6 C20 C21 127.2(11) . .
C19 C20 C21 106.9(9) . .
C6 C20 Dy2B 93.0(6) . .
C19 C20 Dy2B 75.7(5) . .
C21 C20 Dy2B 68.7(5) . .
C6 C20 Dy2A 96.9(6) . .
C19 C20 Dy2A 82.7(5) . .
C21 C20 Dy2A 58.9(5) . .
Dy2B C20 Dy2A 10.36(11) . .
C22 C21 C20 125.1(13) . .
C22 C21 C40 115.9(12) . .
C20 C21 C40 106.8(11) . .
C22 C21 Dy2B 85.8(7) . .
C20 C21 Dy2B 75.7(6) . .
C40 C21 Dy2B 72.4(5) . .
C22 C21 Dy2A 74.4(6) . .
C20 C21 Dy2A 89.8(6) . .
C40 C21 Dy2A 70.7(5) . .
Dy2B C21 Dy2A 14.55(14) . .
C22 C21 Dy2C 83.5(7) . .
C20 C21 Dy2C 88.5(6) . .
C40 C21 Dy2C 61.5(6) . .
Dy2B C21 Dy2C 14.4(3) . .
Dy2A C21 Dy2C 10.4(4) . .
C43 C22 C21 130.1(15) . .
C43 C22 C23 108.9(12) . .
C21 C22 C23 108.3(11) . .
C43 C22 Dy2A 75.7(6) . .
C21 C22 Dy2A 72.4(7) . .
C23 C22 Dy2A 89.8(5) . .
C43 C22 Dy2B 88.7(7) . .
C21 C22 Dy2B 62.6(6) . .
C23 C22 Dy2B 85.3(5) . .
Dy2A C22 Dy2B 12.98(11) . .
C43 C22 Dy2C 75.7(7) . .
C21 C22 Dy2C 68.8(7) . .
C23 C22 Dy2C 95.4(6) . .
Dy2A C22 Dy2C 5.9(3) . .
Dy2B C22 Dy2C 14.4(3) . .
C7 C23 C24 105.9(10) . .
C7 C23 C22 132.1(11) . .
C24 C23 C22 114.4(11) . .
C7 C23 Dy2A 96.6(5) . .
C24 C23 Dy2A 94.1(6) . .
C22 C23 Dy2A 57.1(5) . .
C7 C23 Dy2B 85.7(6) . .
C24 C23 Dy2B 101.6(5) . .
C22 C23 Dy2B 62.4(5) . .
Dy2A C23 Dy2B 11.80(10) . .
C45 C24 C23 131.8(16) . .
C45 C24 C25 111.9(15) . .
C23 C24 C25 105.3(11) . .
C8 C25 C26 120.2(11) . .
C8 C25 C24 105.8(11) . .
C26 C25 C24 124.0(12) . .
C47 C26 C27 120.4(14) . .
C47 C26 C25 117.5(12) . .
C27 C26 C25 114.9(12) . .
C47 C26 Dy1C 72.2(8) . .
C27 C26 Dy1C 71.4(7) . .
C25 C26 Dy1C 101.6(8) . .
C10 C27 C26 119.2(12) . .
C10 C27 C28 110.5(11) . .
C26 C27 C28 120.0(12) . .
C10 C27 Dy1C 98.9(8) . .
C26 C27 Dy1C 73.3(7) . .
C28 C27 Dy1C 67.6(7) . .
C27 C28 C29 106.2(12) . .
C27 C28 C49 119.9(12) . .
C29 C28 C49 126.8(12) . .
C27 C28 Dy1C 76.0(7) . .
C29 C28 Dy1C 96.1(8) . .
C49 C28 Dy1C 72.7(8) . .
C27 C28 Dy1A 94.3(6) . .
C29 C28 Dy1A 97.0(6) . .
C49 C28 Dy1A 57.0(5) . .
Dy1C C28 Dy1A 19.3(5) . .
C11 C29 C30 128.2(15) . .
C11 C29 C28 110.5(11) . .
C30 C29 C28 113.0(13) . .
C11 C29 Dy1C 93.6(7) . .
C30 C29 Dy1C 91.6(7) . .
C28 C29 Dy1C 52.0(6) . .
C31 C30 C51 125.5(14) . .
C31 C30 C29 108.2(14) . .
C51 C30 C29 117.1(13) . .
C13 C31 C30 129.2(14) . .
C13 C31 C32 104.4(13) . .
C30 C31 C32 120.2(12) . .
C13 C31 Dy3B 76.5(6) . .
C30 C31 Dy3B 107.1(7) . .
C32 C31 Dy3B 57.3(5) . .
C53 C32 C33 138.7(14) . .
C53 C32 C31 109.3(12) . .
C33 C32 C31 101.9(11) . .
C53 C32 Dy3B 88.8(7) . .
C33 C32 Dy3B 64.7(6) . .
C31 C32 Dy3B 89.4(6) . .
C53 C32 Dy3A 98.4(7) . .
C33 C32 Dy3A 57.8(5) . .
C31 C32 Dy3A 84.6(6) . .
Dy3B C32 Dy3A 9.75(15) . .
C14 C33 C32 122.4(16) . .
C14 C33 C34 113.8(14) . .
C32 C33 C34 112.6(12) . .
C14 C33 Dy3B 86.2(7) . .
C32 C33 Dy3B 80.9(6) . .
C34 C33 Dy3B 68.4(6) . .
C14 C33 Dy3A 72.9(6) . .
C32 C33 Dy3A 93.1(6) . .
C34 C33 Dy3A 70.3(6) . .
Dy3B C33 Dy3A 14.51(18) . .
C55 C34 C35 123.1(12) . .
C55 C34 C33 114.4(12) . .
C35 C34 C33 112.5(12) . .
C55 C34 Dy3B 81.7(7) . .
C35 C34 Dy3B 86.2(7) . .
C33 C34 Dy3B 69.6(5) . .
C55 C34 Dy3A 93.8(7) . .
C35 C34 Dy3A 72.6(7) . .
C33 C34 Dy3A 71.4(5) . .
Dy3B C34 Dy3A 14.59(18) . .
C34 C35 C16 129.4(13) . .
C34 C35 C36 116.6(10) . .
C16 C35 C36 99.3(13) . .
C34 C35 Dy3A 74.0(6) . .
C16 C35 Dy3A 73.0(7) . .
C36 C35 Dy3A 88.0(6) . .
C34 C35 Dy3B 60.8(6) . .
C16 C35 Dy3B 86.4(7) . .
C36 C35 Dy3B 90.0(6) . .
Dy3A C35 Dy3B 14.13(12) . .
C37 C36 C57 118.9(11) . .
C37 C36 C35 112.0(11) . .
C57 C36 C35 121.6(13) . .
C37 C36 Dy3A 87.5(7) . .
C57 C36 Dy3A 96.8(7) . .
C35 C36 Dy3A 58.2(5) . .
C37 C36 Dy3B 98.3(7) . .
C57 C36 Dy3B 87.3(7) . .
C35 C36 Dy3B 58.2(6) . .
Dy3A C36 Dy3B 11.87(11) . .
C36 C37 C38 123.5(11) . .
C36 C37 C17 104.7(14) . .
C38 C37 C17 125.4(14) . .
C37 C38 C39 118.8(12) . .
C37 C38 C59 116.5(10) . .
C39 C38 C59 116.8(13) . .
C37 C38 Dy2C 103.0(7) . .
C39 C38 Dy2C 65.8(7) . .
C59 C38 Dy2C 74.5(7) . .
C37 C38 Dy2B 98.5(7) . .
C39 C38 Dy2B 54.9(6) . .
C59 C38 Dy2B 89.6(7) . .
Dy2C C38 Dy2B 15.2(3) . .
C40 C39 C19 113.4(12) . .
C40 C39 C38 123.1(12) . .
C19 C39 C38 116.9(13) . .
C40 C39 Dy2B 71.7(7) . .
C19 C39 Dy2B 76.7(7) . .
C38 C39 Dy2B 95.5(6) . .
C40 C39 Dy2C 68.9(8) . .
C19 C39 Dy2C 93.3(8) . .
C38 C39 Dy2C 83.2(7) . .
Dy2B C39 Dy2C 17.5(4) . .
C40 C39 Dy2A 61.7(7) . .
C19 C39 Dy2A 87.2(7) . .
C38 C39 Dy2A 95.8(7) . .
Dy2B C39 Dy2A 11.85(15) . .
Dy2C C39 Dy2A 12.6(4) . .
C39 C40 C41 121.7(10) . .
C39 C40 C21 104.3(10) . .
C41 C40 C21 119.0(12) . .
C39 C40 Dy2B 74.8(6) . .
C41 C40 Dy2B 85.5(6) . .
C21 C40 Dy2B 69.4(5) . .
C39 C40 Dy2A 87.6(6) . .
C41 C40 Dy2A 72.6(6) . .
C21 C40 Dy2A 71.7(6) . .
Dy2B C40 Dy2A 14.54(13) . .
C39 C40 Dy2C 79.2(7) . .
C41 C40 Dy2C 68.6(6) . .
C21 C40 Dy2C 84.9(7) . .
Dy2B C40 Dy2C 18.4(4) . .
Dy2A C40 Dy2C 14.1(4) . .
C42 C41 C60 116.3(14) . .
C42 C41 C40 119.6(11) . .
C60 C41 C40 115.0(10) . .
C42 C41 Dy2C 85.4(8) . .
C60 C41 Dy2C 79.0(7) . .
C40 C41 Dy2C 75.3(6) . .
C42 C41 Dy2A 76.5(6) . .
C60 C41 Dy2A 93.0(6) . .
C40 C41 Dy2A 71.2(5) . .
Dy2C C41 Dy2A 14.3(4) . .
C42 C41 Dy2B 87.5(6) . .
C60 C41 Dy2B 91.9(5) . .
C40 C41 Dy2B 61.2(5) . .
Dy2C C41 Dy2B 15.7(4) . .
Dy2A C41 Dy2B 11.77(10) . .
C41 C42 C63 121.3(14) . .
C41 C42 C43 123.7(11) . .
C63 C42 C43 102.1(11) . .
C41 C42 Dy2A 72.5(6) . .
C63 C42 Dy2A 92.9(6) . .
C43 C42 Dy2A 71.1(5) . .
C41 C42 Dy2C 64.7(7) . .
C63 C42 Dy2C 88.5(7) . .
C43 C42 Dy2C 84.2(6) . .
Dy2A C42 Dy2C 13.2(4) . .
C41 C42 Dy2B 66.4(6) . .
C63 C42 Dy2B 99.4(6) . .
C43 C42 Dy2B 73.0(5) . .
Dy2A C42 Dy2B 7.27(9) . .
Dy2C C42 Dy2B 14.3(4) . .
C44 C43 C22 137.4(15) . .
C44 C43 C42 100.5(11) . .
C22 C43 C42 111.0(12) . .
C44 C43 Dy2A 94.2(7) . .
C22 C43 Dy2A 72.0(6) . .
C42 C43 Dy2A 69.8(5) . .
C44 C43 Dy2B 100.4(7) . .
C22 C43 Dy2B 63.6(6) . .
C42 C43 Dy2B 74.4(5) . .
Dy2A C43 Dy2B 8.42(9) . .
C44 C43 Dy2C 94.0(7) . .
C22 C43 Dy2C 77.5(7) . .
C42 C43 Dy2C 61.8(6) . .
Dy2A C43 Dy2C 8.1(3) . .
Dy2B C43 Dy2C 15.2(3) . .
C64 C44 C43 125.2(17) . .
C64 C44 C45 112.5(13) . .
C43 C44 C45 114.1(12) . .
C64 C44 Dy2A 92.2(8) . .
C43 C44 Dy2A 58.4(5) . .
C45 C44 Dy2A 93.1(6) . .
C24 C45 C46 130.2(17) . .
C24 C45 C44 111.4(13) . .
C46 C45 C44 114.3(14) . .
C45 C46 C66 131.8(14) . .
C45 C46 C47 118.4(13) . .
C66 C46 C47 99.9(12) . .
C45 C46 Dy1B 103.3(7) . .
C66 C46 Dy1B 63.9(6) . .
C47 C46 Dy1B 67.7(6) . .
C45 C46 Dy1C 97.1(8) . .
C66 C46 Dy1C 83.5(7) . .
C47 C46 Dy1C 52.2(6) . .
Dy1B C46 Dy1C 21.5(4) . .
C26 C47 C48 124.2(15) . .
C26 C47 C46 117.5(14) . .
C48 C47 C46 110.5(12) . .
C26 C47 Dy1C 74.3(8) . .
C48 C47 Dy1C 74.5(8) . .
C46 C47 Dy1C 95.5(8) . .
C26 C47 Dy1B 98.0(7) . .
C48 C47 Dy1B 66.0(7) . .
C46 C47 Dy1B 77.4(6) . .
Dy1C C47 Dy1B 25.0(4) . .
C26 C47 Dy1A 95.9(7) . .
C48 C47 Dy1A 60.6(6) . .
C46 C47 Dy1A 85.5(6) . .
Dy1C C47 Dy1A 21.6(5) . .
Dy1B C47 Dy1A 8.22(13) . .
C47 C48 C49 119.2(12) . .
C47 C48 C67 106.6(13) . .
C49 C48 C67 119.1(13) . .
C47 C48 Dy1B 81.3(8) . .
C49 C48 Dy1B 81.3(7) . .
C67 C48 Dy1B 67.6(7) . .
C47 C48 Dy1C 71.0(8) . .
C49 C48 Dy1C 68.0(7) . .
C67 C48 Dy1C 93.9(9) . .
Dy1B C48 Dy1C 26.3(4) . .
C47 C48 Dy1A 89.5(8) . .
C49 C48 Dy1A 71.0(6) . .
C67 C48 Dy1A 71.5(7) . .
Dy1B C48 Dy1A 10.80(12) . .
Dy1C C48 Dy1A 25.6(5) . .
C50 C49 C48 118.9(15) . .
C50 C49 C28 114.4(17) . .
C48 C49 C28 115.7(10) . .
C50 C49 Dy1C 93.7(9) . .
C48 C49 Dy1C 74.8(8) . .
C28 C49 Dy1C 68.4(7) . .
C50 C49 Dy1A 72.7(7) . .
C48 C49 Dy1A 73.4(7) . .
C28 C49 Dy1A 91.6(7) . .
Dy1C C49 Dy1A 26.1(5) . .
C50 C49 Dy1B 81.0(7) . .
C48 C49 Dy1B 64.1(6) . .
C28 C49 Dy1B 92.9(6) . .
Dy1C C49 Dy1B 24.6(5) . .
Dy1A C49 Dy1B 9.77(11) . .
C51 C50 C69 111.9(16) . .
C51 C50 C49 117.1(17) . .
C69 C50 C49 120.6(17) . .
C51 C50 Dy1A 92.4(9) . .
C69 C50 Dy1A 74.5(7) . .
C49 C50 Dy1A 72.1(7) . .
C51 C50 Dy1B 98.9(8) . .
C69 C50 Dy1B 73.8(7) . .
C49 C50 Dy1B 67.6(7) . .
Dy1A C50 Dy1B 6.77(13) . .
C51 C50 Dy1C 89.2(9) . .
C69 C50 Dy1C 96.1(9) . .
C49 C50 Dy1C 54.8(7) . .
Dy1A C50 Dy1C 22.3(4) . .
Dy1B C50 Dy1C 22.4(4) . .
C50 C51 C30 131.4(15) . .
C50 C51 C52 109.8(13) . .
C30 C51 C52 112.5(15) . .
C50 C51 Dy1A 59.0(7) . .
C30 C51 Dy1A 99.0(6) . .
C52 C51 Dy1A 88.7(6) . .
C53 C52 C70 129.9(19) . .
C53 C52 C51 119.3(15) . .
C70 C52 C51 102.8(13) . .
C52 C53 C32 133.1(18) . .
C52 C53 C54 109.5(14) . .
C32 C53 C54 110.5(13) . .
C52 C53 Dy3B 108.2(7) . .
C32 C53 Dy3B 61.9(6) . .
C54 C53 Dy3B 73.7(6) . .
C72 C54 C53 129.1(11) . .
C72 C54 C55 107.3(9) . .
C53 C54 C55 114.3(9) . .
C72 C54 Dy3B 104.9(5) . .
C53 C54 Dy3B 73.4(5) . .
C55 C54 Dy3B 60.6(4) . .
C34 C55 C56 120.1(13) . .
C34 C55 C54 129.1(11) . .
C56 C55 C54 102.1(11) . .
C34 C55 Dy3B 64.9(6) . .
C56 C55 Dy3B 95.8(5) . .
C54 C55 Dy3B 85.1(5) . .
C34 C55 Dy3A 58.0(5) . .
C56 C55 Dy3A 93.4(5) . .
C54 C55 Dy3A 95.0(5) . .
Dy3B C55 Dy3A 9.95(15) . .
C57 C56 C73 120.2(11) . .
C57 C56 C55 122.4(13) . .
C73 C56 C55 108.5(12) . .
C57 C56 Dy3B 87.4(6) . .
C73 C56 Dy3B 99.4(6) . .
C55 C56 Dy3B 54.3(4) . .
C36 C57 C58 120.4(11) . .
C36 C57 C56 115.8(11) . .
C58 C57 C56 116.3(11) . .
C57 C58 C59 123.1(9) . .
C57 C58 C75 120.5(10) . .
C59 C58 C75 106.4(10) . .
C58 C59 C60 113.8(10) . .
C58 C59 C38 117.4(10) . .
C60 C59 C38 119.2(10) . .
C58 C59 Dy2C 102.7(6) . .
C60 C59 Dy2C 64.1(6) . .
C38 C59 Dy2C 74.5(6) . .
C59 C60 C61 107.7(9) . .
C59 C60 C41 123.4(11) . .
C61 C60 C41 121.5(12) . .
C59 C60 Dy2C 85.4(6) . .
C61 C60 Dy2C 93.9(7) . .
C41 C60 Dy2C 66.1(6) . .
C59 C60 Dy2A 93.5(5) . .
C61 C60 Dy2A 97.2(6) . .
C41 C60 Dy2A 56.3(4) . .
Dy2C C60 Dy2A 10.1(4) . .
C62 C61 C60 121.2(10) . .
C62 C61 C75 123.8(12) . .
C60 C61 C75 105.4(11) . .
C62 C61 Dy2C 85.2(6) . .
C60 C61 Dy2C 57.6(5) . .
C75 C61 Dy2C 96.0(6) . .
C63 C62 C61 111.8(10) . .
C63 C62 C77 126.8(13) . .
C61 C62 C77 113.9(12) . .
C42 C63 C62 127.6(12) . .
C42 C63 C64 112.6(10) . .
C62 C63 C64 112.9(10) . .
C42 C63 Dy2A 58.1(5) . .
C62 C63 Dy2A 99.3(5) . .
C64 C63 Dy2A 87.9(5) . .
C42 C63 Dy2C 62.9(6) . .
C62 C63 Dy2C 88.1(6) . .
C64 C63 Dy2C 95.6(6) . .
Dy2A C63 Dy2C 11.8(3) . .
C44 C64 C65 132.7(17) . .
C44 C64 C63 99.5(13) . .
C65 C64 C63 120.5(12) . .
C78 C65 C64 115.6(13) . .
C78 C65 C66 121.3(12) . .
C64 C65 C66 115.6(12) . .
C78 C65 Dy1B 86.9(6) . .
C64 C65 Dy1B 101.6(6) . .
C66 C65 Dy1B 56.4(5) . .
C67 C66 C46 118.4(15) . .
C67 C66 C65 122.3(16) . .
C46 C66 C65 112.3(12) . .
C67 C66 Dy1B 67.4(8) . .
C46 C66 Dy1B 84.0(7) . .
C65 C66 Dy1B 93.4(7) . .
C67 C66 Dy1A 61.3(7) . .
C46 C66 Dy1A 88.5(7) . .
C65 C66 Dy1A 95.7(7) . .
Dy1B C66 Dy1A 6.22(15) . .
C66 C67 C68 120.8(18) . .
C66 C67 C48 104.6(14) . .
C68 C67 C48 121.4(16) . .
C66 C67 Dy1B 79.5(8) . .
C68 C67 Dy1B 80.8(8) . .
C48 C67 Dy1B 72.8(7) . .
C66 C67 Dy1A 89.8(8) . .
C68 C67 Dy1A 74.0(7) . .
C48 C67 Dy1A 71.1(7) . .
Dy1B C67 Dy1A 10.39(14) . .
C66 C67 Dy1C 84.9(8) . .
C68 C67 Dy1C 93.4(8) . .
C48 C67 Dy1C 53.8(7) . .
Dy1B C67 Dy1C 19.0(4) . .
Dy1A C67 Dy1C 20.4(4) . .
C67 C68 C79 122.2(15) . .
C67 C68 C69 115.5(13) . .
C79 C68 C69 111.1(10) . .
C67 C68 Dy1A 73.2(6) . .
C79 C68 Dy1A 92.6(6) . .
C69 C68 Dy1A 70.8(5) . .
C67 C68 Dy1B 65.6(6) . .
C79 C68 Dy1B 90.7(7) . .
C69 C68 Dy1B 81.3(6) . .
Dy1A C68 Dy1B 10.70(10) . .
C50 C69 C70 106.4(15) . .
C50 C69 C68 124.1(13) . .
C70 C69 C68 115.1(9) . .
C50 C69 Dy1A 72.4(7) . .
C70 C69 Dy1A 90.2(6) . .
C68 C69 Dy1A 71.7(5) . .
C50 C69 Dy1B 77.0(7) . .
C70 C69 Dy1B 95.4(6) . .
C68 C69 Dy1B 63.8(5) . .
Dy1A C69 Dy1B 8.14(12) . .
C71 C70 C52 121.7(13) . .
C71 C70 C69 122.7(11) . .
C52 C70 C69 109.0(12) . .
C71 C70 Dy1A 96.3(6) . .
C52 C70 Dy1A 88.5(6) . .
C69 C70 Dy1A 58.3(5) . .
C80 C71 C70 124.5(19) . .
C80 C71 C72 112.3(17) . .
C70 C71 C72 115.9(12) . .
C73 C72 C54 111.3(10) . .
C73 C72 C71 124.3(11) . .
C54 C72 C71 113.6(11) . .
C72 C73 C56 110.6(10) . .
C72 C73 C74 116.9(13) . .
C56 C73 C74 122.4(12) . .
C75 C74 C76 131.5(17) . .
C75 C74 C73 108.3(14) . .
C76 C74 C73 113.6(13) . .
C74 C75 C58 131.5(15) . .
C74 C75 C61 111.8(15) . .
C58 C75 C61 106.8(11) . .
C74 C76 C80 124.7(16) . .
C74 C76 C77 115.7(11) . .
C80 C76 C77 108.8(16) . .
C78 C77 C62 114.3(14) . .
C78 C77 C76 113.1(13) . .
C62 C77 C76 123.1(13) . .
C77 C78 C65 129.7(14) . .
C77 C78 C79 106.1(12) . .
C65 C78 C79 114.7(11) . .
C68 C79 C80 130.2(13) . .
C68 C79 C78 118.2(11) . .
C80 C79 C78 104.4(11) . .
C68 C79 Dy1B 60.0(5) . .
C80 C79 Dy1B 102.3(7) . .
C78 C79 Dy1B 85.0(5) . .
C68 C79 Dy1A 58.5(5) . .
C80 C79 Dy1A 96.6(7) . .
C78 C79 Dy1A 93.4(5) . .
Dy1B C79 Dy1A 9.19(9) . .
C71 C80 C76 127(3) . .
C71 C80 C79 116.1(16) . .
C76 C80 C79 107.5(17) . .
N4 Ni N2 177.3(2) . .
N4 Ni N5 90.0(2) . .
N2 Ni N5 89.6(2) . .
N4 Ni N3 90.0(2) . .
N2 Ni N3 90.3(2) . .
N5 Ni N3 177.9(3) . .
C98 N2 C81 105.0(5) . .
C98 N2 Ni 127.8(4) . .
C81 N2 Ni 127.1(4) . .
C83 N3 C86 104.7(5) . .
C83 N3 Ni 127.1(4) . .
C86 N3 Ni 128.1(4) . .
C91 N4 C88 104.5(5) . .
C91 N4 Ni 127.9(4) . .
C88 N4 Ni 127.5(4) . .
C93 N5 C96 104.4(5) . .
C93 N5 Ni 127.5(4) . .
C96 N5 Ni 128.0(4) . .
C82 C81 N2 126.3(5) . .
C82 C81 C100 123.2(5) . .
N2 C81 C100 110.5(5) . .
C83 C82 C81 123.3(5) . .
C82 C83 N3 125.9(5) . .
C82 C83 C84 123.4(5) . .
N3 C83 C84 110.7(5) . .
C85 C84 C83 106.6(5) . .
C85 C84 C101 129.2(6) . .
C83 C84 C101 124.0(6) . .
C84 C85 C86 106.9(5) . .
C84 C85 C103 129.4(6) . .
C86 C85 C103 123.7(6) . .
N3 C86 C87 124.1(5) . .
N3 C86 C85 111.1(5) . .
C87 C86 C85 124.8(5) . .
C88 C87 C86 124.6(6) . .
C87 C88 N4 125.6(5) . .
C87 C88 C89 123.4(6) . .
N4 C88 C89 110.9(5) . .
C90 C89 C88 106.4(5) . .
C90 C89 C105 129.4(6) . .
C88 C89 C105 124.1(6) . .
C89 C90 C91 106.7(5) . .
C89 C90 C107 128.6(6) . .
C91 C90 C107 124.5(6) . .
N4 C91 C92 125.8(5) . .
N4 C91 C90 111.4(5) . .
C92 C91 C90 122.8(6) . .
C91 C92 C93 123.4(5) . .
N5 C93 C92 125.2(5) . .
N5 C93 C94 111.7(5) . .
C92 C93 C94 122.9(5) . .
C95 C94 C93 106.3(5) . .
C95 C94 C109 128.2(6) . .
C93 C94 C109 125.5(6) . .
C94 C95 C96 105.4(5) . .
C94 C95 C111 129.2(6) . .
C96 C95 C111 125.4(5) . .
N5 C96 C97 125.3(5) . .
N5 C96 C95 112.1(5) . .
C97 C96 C95 122.6(5) . .
C98 C97 C96 123.3(6) . .
N2 C98 C97 126.0(5) . .
N2 C98 C99 111.3(5) . .
C97 C98 C99 122.6(5) . .
C100 C99 C98 106.3(5) . .
C100 C99 C113 128.2(6) . .
C98 C99 C113 125.4(5) . .
C99 C100 C81 106.8(5) . .
C99 C100 C115 128.6(6) . .
C81 C100 C115 124.2(5) . .
C84 C101 C102 114.1(6) . .
C85 C103 C104 113.5(6) . .
C89 C105 C106 113.3(6) . .
C90 C107 C108 112.7(6) . .
C94 C109 C110 112.7(6) . .
C95 C111 C112 113.1(6) . .
C99 C113 C114 111.6(5) . .
C100 C115 C116 112.6(6) . .
C122 C117 C118 120.1(8) . .
C117 C118 C119 119.3(10) . .
C120 C119 C118 120.8(9) . .
C119 C120 C121 119.8(9) . .
C122 C121 C120 119.0(10) . .
C117 C122 C121 121.0(9) . .
C124 C123 C125 118.0(15) . 2_655
C123 C124 C125 120.7(15) . .
C123 C125 C124 121.1(12) 2_655 .
C128 C126 C127 118.3(18) 2_655 .
C128 C126 C129 77.3(14) 2_655 .
C127 C126 C129 80.0(12) . .
C126 C127 C128 117.3(16) . .
C126 C127 C129 54.5(10) . .
C128 C127 C129 85.9(15) . .
C126 C128 C127 124.0(16) 2_655 .
C126 C128 C129 58.1(14) 2_655 2_655
C127 C128 C129 91.7(14) . 2_655
C129 C129 C126 117.3(14) 2_655 .
C129 C129 C128 92.2(15) 2_655 2_655
C126 C129 C128 44.6(11) . 2_655
C129 C129 C127 90.1(15) 2_655 .
C126 C129 C127 45.5(10) . .
C128 C129 C127 76.6(13) 2_655 .

loop_
_geom_bond_atom_site_label_1
_geom_bond_atom_site_label_2
_geom_bond_distance
_geom_bond_site_symmetry_2
Dy1A Dy1C 1.069(18) .
Dy1A N1 2.004(8) .
Dy1A C49 2.414(12) .
Dy1A C50 2.422(12) .
Dy1A C48 2.447(12) .
Dy1A C69 2.448(11) .
Dy1A C67 2.452(13) .
Dy1A C68 2.461(10) .
Dy1A C66 2.794(11) .
Dy1A C47 2.807(11) .
Dy1A C51 2.823(12) .
Dy1A C70 2.878(9) .
Dy1B Dy1C 1.079(17) .
Dy1B N1 2.003(9) .
Dy1B C67 2.283(13) .
Dy1B C48 2.358(13) .
Dy1B C66 2.430(12) .
Dy1B C68 2.475(11) .
Dy1B C47 2.552(12) .
Dy1B C49 2.590(13) .
Dy1B C46 2.692(11) .
Dy1B C69 2.727(12) .
Dy1B C50 2.767(14) .
Dy1B C79 2.856(10) .
Dy1C N1 2.08(2) .
Dy1C C28 2.23(2) .
Dy1C C49 2.28(2) .
Dy1C C47 2.33(2) .
Dy1C C27 2.34(2) .
Dy1C C26 2.36(2) .
Dy1C C48 2.38(2) .
Dy1C C50 2.79(2) .
Dy1C C29 2.81(2) .
Dy1C C10 2.91(2) .
Dy2A Dy2C 0.592(17) .
Dy2A Dy2B 0.599(5) .
Dy2A N1 2.068(6) .
Dy2A C40 2.371(10) .
Dy2A C21 2.385(10) .
Dy2A C41 2.390(9) .
Dy2A C22 2.411(11) .
Dy2A C42 2.436(10) .
Dy2A C43 2.457(9) .
Dy2A C39 2.691(13) .
Dy2A C20 2.787(8) .
Dy2A C63 2.865(9) .
Dy2B Dy2C 0.768(16) .
Dy2B N1 2.010(7) .
Dy2B C21 2.320(10) .
Dy2B C40 2.363(9) .
Dy2B C39 2.402(13) .
Dy2B C20 2.413(9) .
Dy2B C19 2.483(11) .
Dy2B C22 2.606(11) .
Dy2B C41 2.688(10) .
Dy2B C6 2.860(11) .
Dy2B C43 2.910(11) .
Dy2C N1 1.903(16) .
Dy2C C41 2.340(16) .
Dy2C C40 2.429(18) .
Dy2C C60 2.512(17) .
Dy2C C39 2.56(2) .
Dy2C C42 2.580(18) .
Dy2C C21 2.754(18) .
Dy2C C59 2.784(19) .
Dy2C C38 2.78(2) .
Dy2C C63 2.898(17) .
Dy3A Dy3B 0.619(6) .
Dy3A N1 2.044(7) .
Dy3A C35 2.391(10) .
Dy3A C14 2.395(11) .
Dy3A C34 2.408(10) .
Dy3A C16 2.411(13) .
Dy3A C15 2.421(8) .
Dy3A C33 2.424(10) .
Dy3A C17 2.812(19) .
Dy3A C36 2.813(12) .
Dy3A C55 2.835(9) .
Dy3A C32 2.858(9) .
Dy3B N1 2.067(7) .
Dy3B C34 2.209(10) .
Dy3B C33 2.227(10) .
Dy3B C55 2.414(9) .
Dy3B C32 2.432(10) .
Dy3B C14 2.513(12) .
Dy3B C35 2.524(11) .
Dy3B C53 2.756(13) .
Dy3B C54 2.760(12) .
Dy3B C15 2.832(11) .
Dy3B C16 2.838(15) .
C1 C9 1.41(2) .
C1 C2 1.418(15) .
C1 C5 1.426(17) .
C2 C3 1.31(2) .
C2 C12 1.50(2) .
C3 C15 1.427(16) .
C3 C4 1.599(19) .
C4 C18 1.352(16) .
C4 C5 1.430(19) .
C5 C6 1.294(19) .
C6 C20 1.412(15) .
C6 C7 1.59(2) .
C7 C8 1.340(18) .
C7 C23 1.413(16) .
C8 C25 1.415(19) .
C8 C9 1.473(19) .
C9 C10 1.31(2) .
C10 C27 1.42(2) .
C10 C11 1.568(18) .
C11 C29 1.31(2) .
C11 C12 1.442(19) .
C12 C13 1.437(17) .
C13 C31 1.346(18) .
C13 C14 1.60(2) .
C14 C33 1.32(2) .
C14 C15 1.388(17) .
C15 C16 1.483(18) .
C16 C17 1.36(3) .
C16 C35 1.46(2) .
C17 C18 1.388(16) .
C17 C37 1.46(3) .
C18 C19 1.586(17) .
C19 C39 1.390(16) .
C19 C20 1.434(14) .
C20 C21 1.447(14) .
C21 C22 1.370(19) .
C21 C40 1.531(17) .
C22 C43 1.354(16) .
C22 C23 1.567(19) .
C23 C24 1.460(19) .
C24 C45 1.31(2) .
C24 C25 1.53(2) .
C25 C26 1.471(19) .
C26 C47 1.354(19) .
C26 C27 1.425(13) .
C27 C28 1.428(15) .
C28 C29 1.49(2) .
C28 C49 1.50(2) .
C29 C30 1.473(19) .
C30 C31 1.356(19) .
C30 C51 1.42(2) .
C31 C32 1.587(19) .
C32 C53 1.347(17) .
C32 C33 1.392(17) .
C33 C34 1.59(2) .
C34 C55 1.343(19) .
C34 C35 1.38(2) .
C35 C36 1.566(19) .
C36 C37 1.39(2) .
C36 C57 1.399(16) .
C37 C38 1.44(2) .
C38 C39 1.448(16) .
C38 C59 1.487(17) .
C39 C40 1.37(2) .
C40 C41 1.480(19) .
C41 C42 1.290(18) .
C41 C60 1.466(15) .
C42 C63 1.390(16) .
C42 C43 1.637(18) .
C43 C44 1.327(17) .
C44 C64 1.300(18) .
C44 C45 1.59(2) .
C45 C46 1.333(18) .
C46 C66 1.44(2) .
C46 C47 1.58(2) .
C47 C48 1.40(2) .
C48 C49 1.49(2) .
C48 C67 1.57(2) .
C49 C50 1.46(2) .
C50 C51 1.35(2) .
C50 C69 1.39(2) .
C51 C52 1.53(2) .
C52 C53 1.30(2) .
C52 C70 1.437(17) .
C53 C54 1.56(2) .
C54 C72 1.391(15) .
C54 C55 1.561(18) .
C55 C56 1.481(16) .
C56 C57 1.429(17) .
C56 C73 1.43(2) .
C57 C58 1.402(12) .
C58 C59 1.411(12) .
C58 C75 1.430(17) .
C59 C60 1.416(16) .
C60 C61 1.419(19) .
C61 C62 1.407(18) .
C61 C75 1.578(18) .
C62 C63 1.404(15) .
C62 C77 1.428(17) .
C63 C64 1.54(2) .
C64 C65 1.441(17) .
C65 C78 1.379(16) .
C65 C66 1.471(19) .
C66 C67 1.35(2) .
C67 C68 1.39(2) .
C68 C79 1.397(19) .
C68 C69 1.58(2) .
C69 C70 1.503(19) .
C70 C71 1.420(16) .
C71 C80 1.25(2) .
C71 C72 1.59(2) .
C72 C73 1.357(18) .
C73 C74 1.59(2) .
C74 C75 1.28(2) .
C74 C76 1.361(19) .
C76 C80 1.436(19) .
C76 C77 1.468(16) .
C77 C78 1.335(19) .
C78 C79 1.613(19) .
C79 C80 1.50(3) .
Ni N4 1.959(5) .
Ni N2 1.965(5) .
Ni N5 1.966(5) .
Ni N3 1.970(5) .
N2 C98 1.371(7) .
N2 C81 1.376(7) .
N3 C83 1.381(7) .
N3 C86 1.384(7) .
N4 C91 1.365(7) .
N4 C88 1.387(7) .
N5 C93 1.377(7) .
N5 C96 1.378(7) .
C81 C82 1.374(8) .
C81 C100 1.450(8) .
C82 C83 1.373(8) .
C83 C84 1.458(8) .
C84 C85 1.352(9) .
C84 C101 1.498(8) .
C85 C86 1.444(8) .
C85 C103 1.501(8) .
C86 C87 1.387(8) .
C87 C88 1.359(8) .
C88 C89 1.451(8) .
C89 C90 1.348(9) .
C89 C105 1.499(8) .
C90 C91 1.451(8) .
C90 C107 1.497(8) .
C91 C92 1.375(8) .
C92 C93 1.384(8) .
C93 C94 1.448(8) .
C94 C95 1.386(9) .
C94 C109 1.508(8) .
C95 C96 1.452(7) .
C95 C111 1.486(8) .
C96 C97 1.379(8) .
C97 C98 1.372(8) .
C98 C99 1.443(8) .
C99 C100 1.354(9) .
C99 C113 1.505(8) .
C100 C115 1.508(8) .
C101 C102 1.524(11) .
C103 C104 1.515(12) .
C105 C106 1.523(11) .
C107 C108 1.533(12) .
C109 C110 1.519(12) .
C111 C112 1.543(11) .
C113 C114 1.511(11) .
C115 C116 1.529(11) .
C117 C122 1.362(15) .
C117 C118 1.374(13) .
C118 C119 1.389(13) .
C119 C120 1.365(17) .
C120 C121 1.389(15) .
C121 C122 1.387(13) .
C123 C124 1.359(18) .
C123 C125 1.36(2) 2_655
C124 C125 1.42(2) .
C125 C123 1.36(2) 2_655
C126 C128 1.33(3) 2_655
C126 C127 1.40(2) .
C126 C129 1.60(3) .
C127 C128 1.42(3) .
C127 C129 1.94(3) .
C128 C126 1.33(3) 2_655
C128 C129 1.84(4) 2_655
C129 C129 1.34(5) 2_655
C129 C128 1.84(4) 2_655
